data_7006232
loop_
_publ_author_name
'Park, Mira'
'John, Rohith P.'
'Moon, Dohyun'
'Lee, Kyungjin'
'Kim, Ghyung Hwa'
'Lah, Myoung Soo'

_publ_section_title
;
 Two octanuclear gallium metallamacrocycles of topologically different
 connectivities.
;
_journal_issue 46
_journal_name_full 'Dalton transactions (Cambridge, England : 2003)'
_journal_page_first 5412
_journal_page_last 5418
_journal_paper_doi 10.1039/b710531b
_journal_year 2007
_chemical_formula_sum 'C252 H363 Ga16 N32 O81.5'
_chemical_formula_weight 6260.26
_chemical_name_systematic
;
?
;
_space_group_IT_number 9
_symmetry_cell_setting monoclinic
_symmetry_space_group_name_Hall 'C -2yc'
_symmetry_space_group_name_H-M 'C 1 c 1'
_atom_sites_solution_hydrogens geom
_atom_sites_solution_primary direct
_atom_sites_solution_secondary difmap
_audit_creation_method SHELXL-97
_cell_angle_alpha 90.00
_cell_angle_beta 127.10(3)
_cell_angle_gamma 90.00
_cell_formula_units_Z 4
_cell_length_a 49.314(10)
_cell_length_b 19.934(4)
_cell_length_c 36.554(7)
_cell_measurement_reflns_used 74658
_cell_measurement_temperature 90(2)
_cell_measurement_theta_max 30.29
_cell_measurement_theta_min 1.65
_cell_volume 28660(15)
_computing_cell_refinement HKL2000
_computing_data_collection 'PAL ADSC Quantum-210 ADX Program'
_computing_data_reduction HKL2000
_computing_molecular_graphics ORTEP3
_computing_publication_material WinGX
_computing_structure_refinement 'Bruker SHELXTL'
_computing_structure_solution 'Bruker SHELXTL'
_diffrn_ambient_temperature 90(2)
_diffrn_measured_fraction_theta_full 0.954
_diffrn_measured_fraction_theta_max 0.954
_diffrn_measurement_device_type 'CCD area detector'
_diffrn_measurement_method 'phi scans'
_diffrn_radiation_monochromator 'Pt coated Si double crystal'
_diffrn_radiation_source 'Fixed gap multiple wiggler beamline'
_diffrn_radiation_type synchrotron
_diffrn_radiation_wavelength 0.70000
_diffrn_reflns_av_R_equivalents 0.0000
_diffrn_reflns_av_sigmaI/netI 0.0450
_diffrn_reflns_limit_h_max 70
_diffrn_reflns_limit_h_min -70
_diffrn_reflns_limit_k_max 0
_diffrn_reflns_limit_k_min -28
_diffrn_reflns_limit_l_max 52
_diffrn_reflns_limit_l_min -52
_diffrn_reflns_number 74658
_diffrn_reflns_theta_full 30.29
_diffrn_reflns_theta_max 30.29
_diffrn_reflns_theta_min 1.65
_exptl_absorpt_coefficient_mu 1.563
_exptl_absorpt_correction_T_max 0.6960
_exptl_absorpt_correction_T_min 0.6513
_exptl_absorpt_correction_type empirical
_exptl_absorpt_process_details HKL2000-Scalepack
_exptl_crystal_colour colorless
_exptl_crystal_density_diffrn 1.451
_exptl_crystal_density_method 'not measured'
_exptl_crystal_description prism
_exptl_crystal_F_000 12988
_exptl_crystal_size_max 0.30
_exptl_crystal_size_mid 0.30
_exptl_crystal_size_min 0.25
_refine_diff_density_max 1.386
_refine_diff_density_min -1.127
_refine_diff_density_rms 0.095
_refine_ls_abs_structure_details 'Flack H D (1983), Acta Cryst. A39, 876-881'
_refine_ls_abs_structure_Flack 0.00
_refine_ls_extinction_coef 0.00113(4)
_refine_ls_extinction_expression Fc^*^=kFc[1+0.001xFc^2^\l^3^/sin(2\q)]^-1/4^
_refine_ls_extinction_method SHELXL
_refine_ls_goodness_of_fit_ref 0.986
_refine_ls_hydrogen_treatment riding
_refine_ls_matrix_type full
_refine_ls_number_parameters 3511
_refine_ls_number_reflns 74658
_refine_ls_number_restraints 272
_refine_ls_restrained_S_all 0.993
_refine_ls_R_factor_all 0.0732
_refine_ls_R_factor_gt 0.0550
_refine_ls_shift/su_max 0.035
_refine_ls_shift/su_mean 0.001
_refine_ls_structure_factor_coef Fsqd
_refine_ls_weighting_details 'calc w=1/[\s^2^(Fo^2^)+(0.1148P)^2^+0.0000P] where P=(Fo^2^+2Fc^2^)/3'
_refine_ls_weighting_scheme calc
_refine_ls_wR_factor_gt 0.1484
_refine_ls_wR_factor_ref 0.1607
_reflns_number_gt 57095
_reflns_number_total 74658
_reflns_threshold_expression >2sigma(I)
_cod_data_source_file b710531b.txt
_cod_data_source_block p6_29mo_complex1
_cod_depositor_comments
;
The following automatic conversions were performed:
'_symmetry_cell_setting' value 'Monoclinic' changed to 'monoclinic'
according to '/home/saulius/struct/CIF-dictionaries/cif_core.dic'
dictionary named 'cif_core.dic' version 2.4.1 from 2010-06-29.

Automatic conversion script
Id: cif_fix_enum 1527 2010-12-29 10:47:43Z saulius 
;
_cod_original_cell_volume 28660(10)
_cod_original_sg_symbol_H-M Cc
_cod_original_formula_sum 'C252 H363 Ga16 N32 O81.50'
_cod_database_code 7006232

loop_
_symmetry_equiv_pos_as_xyz
'x, y, z'
'x, -y, z+1/2'
'x+1/2, y+1/2, z'
'x+1/2, -y+1/2, z+1/2'

loop_
_atom_site_label
_atom_site_type_symbol
_atom_site_fract_x
_atom_site_fract_y
_atom_site_fract_z
_atom_site_U_iso_or_equiv
_atom_site_adp_type
_atom_site_occupancy
_atom_site_symmetry_multiplicity
_atom_site_calc_flag
_atom_site_refinement_flags
_atom_site_disorder_assembly
_atom_site_disorder_group
Ga1 Ga 0.876453(10) 0.06840(2) 1.009032(13) 0.03624(8) Uani 1 1 d . B .
O1A O 0.84138(8) 0.02280(16) 1.00731(11) 0.0472(7) Uani 1 1 d . . .
O2A O 0.83405(8) -0.04588(17) 0.89039(10) 0.0481(7) Uani 1 1 d . B .
O3A O 0.90921(7) 0.10572(16) 1.00045(10) 0.0426(6) Uani 1 1 d . B .
O4A O 0.90660(9) -0.01717(18) 1.03742(12) 0.0545(8) Uani 1 1 d . . .
N1A N 0.85827(7) 0.03199(17) 0.94762(11) 0.0361(6) Uani 1 1 d . . .
N2A N 0.87818(8) 0.04748(18) 0.93332(11) 0.0384(6) Uani 1 1 d . B .
C1A C 0.82159(10) -0.0274(2) 0.97968(16) 0.0439(8) Uani 1 1 d . B .
C2A C 0.81750(10) -0.0470(2) 0.93909(15) 0.0419(8) Uani 1 1 d . . .
C3A C 0.79517(12) -0.1000(3) 0.91319(19) 0.0539(10) Uani 1 1 d . B .
H3A H 0.7925 -0.1139 0.8864 0.065 Uiso 1 1 calc R . .
C4A C 0.77703(17) -0.1324(3) 0.9251(2) 0.0742(18) Uani 1 1 d . . .
H4A H 0.7618 -0.1675 0.9064 0.089 Uiso 1 1 calc R B .
C5A C 0.78122(17) -0.1133(3) 0.9648(3) 0.0754(18) Uani 1 1 d . B .
H5A H 0.7688 -0.1358 0.9733 0.091 Uiso 1 1 calc R . .
C6A C 0.80321(14) -0.0621(3) 0.9918(2) 0.0580(12) Uani 1 1 d . . .
H6A H 0.8060 -0.0501 1.0191 0.070 Uiso 1 1 calc R B .
C7A C 0.83720(9) -0.01915(19) 0.92481(13) 0.0373(7) Uani 1 1 d . B .
C8A C 0.90449(9) 0.0839(2) 0.96375(14) 0.0415(8) Uani 1 1 d D . .
C9A C 0.93066(12) 0.0998(3) 0.95674(18) 0.0626(14) Uani 1 1 d D A .
C10A C 0.9345(2) 0.1768(5) 0.9534(4) 0.120(4) Uani 0.50 1 d PD A 1
C11A C 0.9724(3) 0.1965(8) 0.9870(6) 0.103(6) Uani 0.50 1 d PD A 1
C12A C 0.9902(2) 0.1278(8) 1.0014(7) 0.215(10) Uani 0.50 1 d PD A 1
C13A C 0.96622(17) 0.0743(6) 0.9968(3) 0.114(3) Uani 1 1 d D . .
C20A C 0.9345(2) 0.1768(5) 0.9534(4) 0.120(4) Uani 0.50 1 d PD A 2
C21A C 0.9698(4) 0.1703(10) 0.9586(8) 0.125(9) Uani 0.50 1 d PD A 2
C22A C 0.9902(2) 0.1278(8) 1.0014(7) 0.215(10) Uani 0.50 1 d PD A 2
C14A C 0.9302(5) -0.0323(9) 1.0844(4) 0.090(5) Uani 0.50 1 d P B 1
C15A C 0.9547(9) -0.0803(19) 1.1012(13) 0.167(11) Uiso 0.50 1 d P B 1
C16A C 0.9444(5) -0.0155(10) 1.0763(7) 0.093(5) Uani 0.50 1 d P B 2
Ga2 Ga 0.863097(11) -0.00688(2) 0.876242(15) 0.04257(10) Uani 1 1 d . . .
O1B O 0.90004(9) -0.06828(16) 0.91203(12) 0.0517(7) Uani 1 1 d . B .
O2B O 0.91574(8) 0.02954(17) 0.82235(11) 0.0473(7) Uani 1 1 d . B .
O3B O 0.82834(7) 0.05894(18) 0.83294(10) 0.0469(7) Uani 1 1 d . B .
O4B O 0.83891(12) -0.0757(2) 0.82229(14) 0.0732(12) Uani 1 1 d . B .
N1B N 0.88487(8) 0.03240(18) 0.84987(12) 0.0404(7) Uani 1 1 d . B .
N2B N 0.86378(8) 0.07641(17) 0.81313(11) 0.0387(6) Uani 1 1 d . . .
C1B C 0.92945(13) -0.0693(2) 0.91770(18) 0.0508(10) Uani 1 1 d . . .
C2B C 0.93547(12) -0.0349(3) 0.88940(16) 0.0514(10) Uani 1 1 d . B .
C3B C 0.96752(15) -0.0412(4) 0.8984(2) 0.0738(17) Uani 1 1 d . . .
H3B H 0.9714 -0.0194 0.8788 0.089 Uiso 1 1 calc R B .
C4B C 0.9930(2) -0.0778(5) 0.9346(3) 0.101(3) Uani 1 1 d . B .
H4B H 1.0148 -0.0793 0.9412 0.121 Uiso 1 1 calc R . .
C5B C 0.9867(2) -0.1134(4) 0.9619(3) 0.088(2) Uani 1 1 d . . .
H5B H 1.0039 -0.1413 0.9860 0.106 Uiso 1 1 calc R B .
C6B C 0.95585(17) -0.1081(3) 0.9538(2) 0.0668(14) Uani 1 1 d . B .
H6B H 0.9522 -0.1313 0.9732 0.080 Uiso 1 1 calc R . .
C7B C 0.91057(10) 0.0102(2) 0.85167(15) 0.0424(8) Uani 1 1 d . . .
C8B C 0.83498(10) 0.0871(3) 0.80746(14) 0.0469(9) Uani 1 1 d D B .
C9B C 0.8092(2) 0.1268(8) 0.7684(4) 0.054(3) Uani 0.641(14) 1 d PD B 1
C10B C 0.7870(2) 0.1703(5) 0.7760(3) 0.066(3) Uani 0.641(14) 1 d PD B 1
C11B C 0.75408(19) 0.1852(5) 0.7264(4) 0.124(4) Uani 0.641(14) 1 d PD B 1
C12B C 0.7535(2) 0.1363(7) 0.6951(3) 0.092(4) Uani 0.641(14) 1 d PD B 1
C13B C 0.78100(17) 0.0826(6) 0.7276(2) 0.074(3) Uani 0.641(14) 1 d PD B 1
C19B C 0.8094(5) 0.1379(13) 0.7706(11) 0.081(11) Uani 0.359(14) 1 d PD B 2
C20B C 0.7718(5) 0.1102(8) 0.7435(8) 0.091(7) Uiso 0.359(14) 1 d PD B 2
C21B C 0.75408(19) 0.1852(5) 0.7264(4) 0.124(4) Uani 0.359(14) 1 d PD B 2
C22B C 0.7701(5) 0.2209(12) 0.7692(7) 0.110(8) Uiso 0.359(14) 1 d PD B 2
C23B C 0.8080(4) 0.2035(9) 0.7926(7) 0.083(6) Uiso 0.359(14) 1 d PD B 2
C14B C 0.8334(3) -0.1416(5) 0.8274(4) 0.056(2) Uani 0.50 1 d P B 1
C24B C 0.8104(3) -0.1108(8) 0.8020(4) 0.074(4) Uani 0.50 1 d P B 2
Ga3 Ga 0.885071(11) 0.09882(2) 0.780709(15) 0.04220(10) Uani 1 1 d . B .
O1C O 0.85238(9) 0.04371(18) 0.72948(11) 0.0532(7) Uani 1 1 d . . .
O2C O 0.83204(9) 0.24445(19) 0.67831(11) 0.0547(8) Uani 1 1 d . B .
O3C O 0.91510(7) 0.16957(17) 0.82422(10) 0.0494(7) Uani 1 1 d . . .
O4C O 0.91509(10) 0.0968(2) 0.75823(14) 0.0639(10) Uani 1 1 d . . .
N1C N 0.86227(8) 0.18034(19) 0.74279(11) 0.0419(7) Uani 1 1 d . . .
N2C N 0.88026(9) 0.2399(2) 0.76455(12) 0.0460(8) Uani 1 1 d . B .
C1C C 0.82871(11) 0.0616(3) 0.68565(16) 0.0509(10) Uani 1 1 d . B .
C2C C 0.82079(12) 0.1279(3) 0.66952(15) 0.0503(9) Uani 1 1 d . . .
C3C C 0.79476(16) 0.1392(4) 0.62341(18) 0.0738(16) Uani 1 1 d . B .
H3C H 0.7890 0.1841 0.6124 0.089 Uiso 1 1 calc R . .
C4C C 0.77683(18) 0.0862(4) 0.5927(2) 0.0817(19) Uani 1 1 d . . .
H4C H 0.7591 0.0948 0.5613 0.098 Uiso 1 1 calc R B .
C5C C 0.78519(18) 0.0220(4) 0.6086(2) 0.0781(17) Uani 1 1 d . B .
H5C H 0.7735 -0.0145 0.5881 0.094 Uiso 1 1 calc R . .
C6C C 0.81052(15) 0.0101(3) 0.65416(18) 0.0601(12) Uani 1 1 d . . .
H6C H 0.8158 -0.0351 0.6646 0.072 Uiso 1 1 calc R B .
C7C C 0.83869(11) 0.1864(2) 0.69781(14) 0.0456(9) Uani 1 1 d . B .
C8C C 0.90813(11) 0.2276(3) 0.80570(16) 0.0530(11) Uani 1 1 d D B .
C9C C 0.93361(15) 0.2829(3) 0.8309(2) 0.0756(18) Uani 0.73(3) 1 d PD B 1
C10C C 0.9422(3) 0.3003(8) 0.8786(4) 0.124(7) Uani 0.73(3) 1 d PD B 1
C11C C 0.9786(3) 0.3293(8) 0.9031(5) 0.178(7) Uani 0.73(3) 1 d PD B 1
C12C C 0.9913(3) 0.3114(14) 0.8752(6) 0.34(2) Uani 1 1 d D . .
C13C C 0.96642(16) 0.2668(4) 0.8351(3) 0.106(3) Uani 1 1 d D B .
C19C C 0.93361(15) 0.2829(3) 0.8309(2) 0.0756(18) Uani 0.27(3) 1 d PD B 2
C20C C 0.9567(5) 0.2644(11) 0.8833(5) 0.067(8) Uiso 0.27(3) 1 d PD B 2
C21C C 0.9786(3) 0.3293(8) 0.9031(5) 0.178(7) Uani 0.27(3) 1 d PD B 2
C14C C 0.9271(5) 0.0336(10) 0.7525(7) 0.094(6) Uani 0.50 1 d P B 1
C24C C 0.9442(5) 0.0601(19) 0.7708(10) 0.151(15) Uani 0.50 1 d P B 2
Ga4 Ga 0.859733(13) 0.31831(3) 0.718507(17) 0.05006(11) Uani 1 1 d . . .
O1D O 0.89390(10) 0.3109(2) 0.70989(14) 0.0612(9) Uani 1 1 d . B .
O2D O 0.91484(9) 0.49457(18) 0.78225(13) 0.0576(8) Uani 1 1 d . B .
O3D O 0.82820(8) 0.34439(19) 0.73279(12) 0.0547(7) Uani 1 1 d . B .
O4D O 0.82881(13) 0.3725(2) 0.65891(13) 0.0774(12) Uani 1 1 d . B .
N1D N 0.88159(11) 0.4025(2) 0.75465(15) 0.0503(8) Uani 1 1 d . B .
N2D N 0.86424(10) 0.4321(2) 0.77008(13) 0.0501(8) Uani 1 1 d . . .
C1D C 0.92010(14) 0.3513(3) 0.72334(18) 0.0575(11) Uani 1 1 d . . .
C2D C 0.92675(13) 0.4122(3) 0.74703(19) 0.0576(12) Uani 1 1 d . B .
C3D C 0.95502(15) 0.4509(3) 0.7599(2) 0.0685(14) Uani 1 1 d . . .
H3D H 0.9594 0.4922 0.7755 0.082 Uiso 1 1 calc R B .
C4D C 0.97680(16) 0.4293(4) 0.7499(3) 0.0782(18) Uani 1 1 d . B .
H4D H 0.9960 0.4557 0.7591 0.094 Uiso 1 1 calc R . .
C5D C 0.97061(17) 0.3696(4) 0.7267(2) 0.0728(15) Uani 1 1 d . . .
H5D H 0.9855 0.3546 0.7200 0.087 Uiso 1 1 calc R B .
C6D C 0.94213(16) 0.3318(3) 0.7133(2) 0.0670(14) Uani 1 1 d . B .
H6D H 0.9376 0.2914 0.6967 0.080 Uiso 1 1 calc R . .
C7D C 0.90650(13) 0.4383(3) 0.76175(17) 0.0543(11) Uani 1 1 d . . .
C8D C 0.83701(12) 0.3985(3) 0.75668(17) 0.0544(11) Uani 1 1 d D B .
C9D C 0.81557(15) 0.4224(3) 0.7703(2) 0.0668(14) Uani 1 1 d D . .
H9D H 0.8299 0.4500 0.7988 0.080 Uiso 1 1 calc R B .
C10D C 0.7986(2) 0.3650(4) 0.7787(4) 0.105(3) Uani 1 1 d D B .
H10A H 0.8001 0.3221 0.7663 0.125 Uiso 1 1 calc R . .
H10B H 0.8099 0.3595 0.8119 0.125 Uiso 1 1 calc R . .
C11D C 0.7614(3) 0.3863(7) 0.7533(6) 0.156(6) Uani 1 1 d D . .
H11A H 0.7464 0.3592 0.7252 0.187 Uiso 1 1 calc R B .
H11B H 0.7542 0.3797 0.7732 0.187 Uiso 1 1 calc R . .
C12D C 0.7591(2) 0.4599(6) 0.7412(5) 0.128(4) Uani 1 1 d D B .
H12A H 0.7651 0.4891 0.7671 0.153 Uiso 1 1 calc R . .
H12B H 0.7361 0.4717 0.7137 0.153 Uiso 1 1 calc R . .
C13D C 0.78541(17) 0.4658(4) 0.7318(3) 0.089(2) Uani 1 1 d D B .
H13A H 0.7924 0.5130 0.7339 0.107 Uiso 1 1 calc R . .
H13B H 0.7763 0.4480 0.7011 0.107 Uiso 1 1 calc R . .
C14D C 0.8254(3) 0.3593(5) 0.6178(2) 0.107(3) Uani 1 1 d . . .
C15D C 0.8513(9) 0.4032(17) 0.6149(11) 0.301(17) Uani 1 1 d . B .
Ga5 Ga 0.886237(14) 0.52361(3) 0.799615(18) 0.05176(11) Uani 1 1 d . B .
O1E O 0.85272(11) 0.5689(2) 0.74319(13) 0.0620(9) Uani 1 1 d . . .
O2E O 0.83906(10) 0.64244(19) 0.84097(12) 0.0597(8) Uani 1 1 d . B .
O3E O 0.91614(9) 0.48807(19) 0.86281(12) 0.0563(8) Uani 1 1 d . . .
O4E O 0.91722(13) 0.6084(2) 0.82354(17) 0.0776(12) Uani 1 1 d . . .
N1E N 0.86437(11) 0.5612(2) 0.82685(13) 0.0521(9) Uani 1 1 d . . .
N2E N 0.88160(11) 0.5462(2) 0.87353(13) 0.0518(9) Uani 1 1 d . B .
C1E C 0.83361(15) 0.6232(3) 0.73740(18) 0.0611(12) Uani 1 1 d . B .
C2E C 0.82786(14) 0.6439(2) 0.76816(17) 0.0574(11) Uani 1 1 d . . .
C3E C 0.8066(2) 0.6991(3) 0.7574(2) 0.086(2) Uani 1 1 d . B .
H3E H 0.8029 0.7140 0.7787 0.103 Uiso 1 1 calc R . .
C4E C 0.7910(3) 0.7321(4) 0.7158(2) 0.105(3) Uani 1 1 d . . .
H4E H 0.7754 0.7676 0.7077 0.126 Uiso 1 1 calc R B .
C5E C 0.7984(2) 0.7127(3) 0.6857(2) 0.088(2) Uani 1 1 d . B .
H5E H 0.7888 0.7368 0.6579 0.105 Uiso 1 1 calc R . .
C6E C 0.81929(19) 0.6599(3) 0.6959(2) 0.0731(16) Uani 1 1 d . . .
H6E H 0.8244 0.6473 0.6756 0.088 Uiso 1 1 calc R B .
C7E C 0.84404(13) 0.6137(2) 0.81378(16) 0.0515(10) Uani 1 1 d . B .
C8E C 0.90857(14) 0.5096(3) 0.88894(19) 0.0602(12) Uani 1 1 d D B .
C9E C 0.93249(17) 0.4972(4) 0.9393(2) 0.088(2) Uani 1 1 d D . .
H9E H 0.9216 0.5123 0.9537 0.105 Uiso 1 1 calc R B .
C10E C 0.9435(3) 0.4224(6) 0.9526(3) 0.147(5) Uani 1 1 d D B .
H10C H 0.9452 0.3993 0.9300 0.176 Uiso 1 1 calc R . .
H10D H 0.9280 0.3972 0.9563 0.176 Uiso 1 1 calc R . .
C11E C 0.9794(3) 0.4339(10) 0.9997(5) 0.248(13) Uani 1 1 d D . .
H11C H 0.9772 0.4365 1.0248 0.297 Uiso 1 1 calc R B .
H11D H 0.9947 0.3960 1.0061 0.297 Uiso 1 1 calc R . .
C12E C 0.9937(3) 0.4965(11) 0.9972(8) 0.259(15) Uani 1 1 d D B .
H12C H 1.0102 0.4867 0.9909 0.311 Uiso 1 1 calc R . .
H12D H 1.0058 0.5206 1.0268 0.311 Uiso 1 1 calc R . .
C13E C 0.96558(19) 0.5393(6) 0.9598(3) 0.116(4) Uani 1 1 d D B .
H13C H 0.9689 0.5485 0.9361 0.139 Uiso 1 1 calc R . .
H13D H 0.9644 0.5825 0.9722 0.139 Uiso 1 1 calc R . .
C14E C 0.9305(3) 0.6419(5) 0.8029(5) 0.126(4) Uani 1 1 d . B .
Ga6 Ga 0.862900(14) 0.60182(3) 0.901253(18) 0.05181(12) Uani 1 1 d . . .
O1F O 0.90232(10) 0.65863(19) 0.93184(13) 0.0602(8) Uani 1 1 d . B .
O2F O 0.89984(9) 0.57307(17) 1.03683(11) 0.0524(7) Uani 1 1 d . B .
O3F O 0.82602(9) 0.53732(19) 0.88206(12) 0.0581(8) Uani 1 1 d . B .
O4F O 0.83684(11) 0.6755(2) 0.91069(15) 0.0675(10) Uani 1 1 d . B .
N1F N 0.87859(10) 0.56557(19) 0.96182(14) 0.0484(8) Uani 1 1 d . B .
N2F N 0.85552(10) 0.51914(19) 0.95894(13) 0.0469(8) Uani 1 1 d . . .
C1F C 0.92338(15) 0.6746(3) 0.9758(2) 0.0595(12) Uani 1 1 d . . .
C2F C 0.92342(12) 0.6458(2) 1.01071(18) 0.0525(10) Uani 1 1 d . B .
C3F C 0.94571(16) 0.6678(3) 1.0555(2) 0.0774(19) Uani 1 1 d . . .
H3F H 0.9450 0.6485 1.0787 0.093 Uiso 1 1 calc R B .
C4F C 0.96921(19) 0.7180(4) 1.0670(2) 0.091(3) Uani 1 1 d . B .
H4F H 0.9846 0.7329 1.0978 0.110 Uiso 1 1 calc R . .
C5F C 0.96989(18) 0.7451(3) 1.0340(2) 0.084(2) Uani 1 1 d . . .
H5F H 0.9863 0.7787 1.0420 0.100 Uiso 1 1 calc R B .
C6F C 0.94722(17) 0.7252(3) 0.9883(2) 0.0702(15) Uani 1 1 d . B .
H6F H 0.9480 0.7462 0.9656 0.084 Uiso 1 1 calc R . .
C7F C 0.89911(12) 0.5916(2) 1.00226(17) 0.0491(9) Uani 1 1 d . . .
C8F C 0.82907(13) 0.5109(3) 0.91651(18) 0.0550(11) Uani 1 1 d D B .
C9F C 0.79938(14) 0.4713(4) 0.90734(19) 0.0739(17) Uani 1 1 d D . .
C10F C 0.76805(17) 0.5172(6) 0.8889(4) 0.121(4) Uani 1 1 d D B .
C11F C 0.7397(6) 0.4844(15) 0.8443(7) 0.42(3) Uani 1 1 d D . .
C12F C 0.7519(4) 0.4105(14) 0.8490(9) 0.40(3) Uani 1 1 d D B .
C13F C 0.7889(3) 0.4135(6) 0.8736(4) 0.151(6) Uani 1 1 d D B .
C14F C 0.8112(4) 0.7189(7) 0.8782(3) 0.140(5) Uani 1 1 d . . .
C15F C 0.7841(5) 0.696(3) 0.8500(7) 0.51(5) Uani 1 1 d . B .
Ga7 Ga 0.869712(12) 0.49795(2) 1.023012(16) 0.04452(10) Uani 1 1 d . B .
O1G O 0.83143(9) 0.54840(18) 1.00996(14) 0.0583(8) Uani 1 1 d . . .
O2G O 0.81543(7) 0.34517(15) 1.03113(11) 0.0451(6) Uani 1 1 d . B .
O3G O 0.90357(8) 0.43059(17) 1.03466(12) 0.0513(7) Uani 1 1 d . . .
O4G O 0.89229(11) 0.5013(2) 1.09189(12) 0.0630(9) Uani 1 1 d . . .
N1G N 0.84710(9) 0.41271(19) 1.02070(13) 0.0440(7) Uani 1 1 d . . .
N2G N 0.86749(8) 0.35540(17) 1.03197(12) 0.0417(7) Uani 1 1 d . B .
C1G C 0.80492(12) 0.5269(2) 1.00743(16) 0.0489(9) Uani 1 1 d . B .
C2G C 0.79844(10) 0.4595(2) 1.01281(15) 0.0442(8) Uani 1 1 d . . .
C3G C 0.76906(13) 0.4440(3) 1.0086(2) 0.0556(11) Uani 1 1 d . B .
H3G H 0.7648 0.3987 1.0117 0.067 Uiso 1 1 calc R . .
C4G C 0.74630(15) 0.4928(3) 1.0001(2) 0.0662(14) Uani 1 1 d . . .
H4G H 0.7266 0.4815 0.9979 0.079 Uiso 1 1 calc R B .
C5G C 0.75224(14) 0.5584(3) 0.9948(2) 0.0615(12) Uani 1 1 d . B .
H5G H 0.7363 0.5921 0.9884 0.074 Uiso 1 1 calc R . .
C6G C 0.78071(13) 0.5757(3) 0.99867(19) 0.0568(11) Uani 1 1 d . . .
H6G H 0.7843 0.6214 0.9954 0.068 Uiso 1 1 calc R B .
C7G C 0.82138(10) 0.4026(2) 1.02190(14) 0.0436(8) Uani 1 1 d . B .
C8G C 0.89636(11) 0.3714(2) 1.03917(17) 0.0496(10) Uani 1 1 d D B .
C9G C 0.92182(13) 0.3170(3) 1.0536(3) 0.084(2) Uani 0.50 1 d PD B 1
C10G C 0.9439(3) 0.3218(7) 1.0385(6) 0.104(7) Uani 0.50 1 d PD B 1
C11G C 0.9797(2) 0.2983(11) 1.0818(5) 0.187(8) Uani 0.50 1 d PD B 1
C12G C 0.9803(4) 0.2835(10) 1.1229(7) 0.141(11) Uani 0.50 1 d PD B 1
C13G C 0.9499(3) 0.3257(9) 1.1097(5) 0.116(8) Uani 0.50 1 d PD B 1
C19G C 0.92182(13) 0.3170(3) 1.0536(3) 0.084(2) Uani 0.50 1 d PD B 2
C20G C 0.9580(3) 0.3335(11) 1.0945(5) 0.109(7) Uani 0.50 1 d PD B 2
C21G C 0.9797(2) 0.2983(11) 1.0818(5) 0.187(8) Uani 0.50 1 d PD B 2
C22G C 0.9615(4) 0.2769(16) 1.0361(8) 0.160(12) Uani 0.50 1 d PD B 2
C23G C 0.9250(3) 0.3001(12) 1.0148(5) 0.119(8) Uani 0.50 1 d PD B 2
C14G C 0.9229(4) 0.5293(9) 1.1256(3) 0.196(9) Uani 1 1 d . B .
Ga8 Ga 0.846200(10) 0.27430(2) 1.040497(15) 0.04052(9) Uani 1 1 d . . .
O5H O 0.87745(8) 0.28179(17) 1.10623(10) 0.0492(7) Uani 1 1 d . B .
O6H O 0.90218(7) 0.09757(15) 1.07219(10) 0.0428(6) Uani 1 1 d . . .
O7H O 0.81787(7) 0.24868(16) 0.97531(10) 0.0461(6) Uani 1 1 d . B .
O8H O 0.81528(9) 0.21225(18) 1.04757(13) 0.0534(7) Uani 1 1 d . B .
N1H N 0.87033(8) 0.19304(17) 1.04306(11) 0.0369(6) Uani 1 1 d . B .
N2H N 0.85425(8) 0.16046(17) 1.00034(10) 0.0376(6) Uani 1 1 d . . .
C1H C 0.90126(12) 0.2381(2) 1.13600(15) 0.0494(10) Uani 1 1 d . . .
C2H C 0.91107(11) 0.1800(2) 1.12536(15) 0.0479(9) Uani 1 1 d . B .
C3H C 0.93698(17) 0.1389(3) 1.15986(17) 0.0746(18) Uani 1 1 d . . .
H3H H 0.9437 0.1001 1.1521 0.090 Uiso 1 1 calc R B .
C4H C 0.9530(3) 0.1552(4) 1.20579(19) 0.114(4) Uani 1 1 d . B .
H4H H 0.9706 0.1274 1.2294 0.137 Uiso 1 1 calc R . .
C5H C 0.9431(3) 0.2123(4) 1.2168(2) 0.106(3) Uani 1 1 d . . .
H5H H 0.9542 0.2237 1.2481 0.127 Uiso 1 1 calc R B .
C6H C 0.91743(16) 0.2522(3) 1.18306(17) 0.0678(14) Uani 1 1 d . B .
H6H H 0.9103 0.2899 1.1912 0.081 Uiso 1 1 calc R . .
C7H C 0.89409(9) 0.1559(2) 1.07804(13) 0.0404(8) Uani 1 1 d . B .
C8H C 0.82676(10) 0.1930(2) 0.96772(14) 0.0455(9) Uani 1 1 d D B .
C9H C 0.80359(14) 0.1615(3) 0.92140(16) 0.0726(18) Uani 1 1 d D . .
H9H H 0.8163 0.1255 0.9185 0.087 Uiso 1 1 calc R B .
C10H C 0.77221(15) 0.1296(5) 0.9151(3) 0.126(4) Uani 1 1 d D B .
H10E H 0.7782 0.0850 0.9300 0.151 Uiso 1 1 calc R . .
H10F H 0.7645 0.1585 0.9293 0.151 Uiso 1 1 calc R . .
C11H C 0.7444(3) 0.1228(7) 0.8642(3) 0.150(6) Uani 1 1 d D . .
H11E H 0.7455 0.0791 0.8524 0.180 Uiso 1 1 calc R B .
H11F H 0.7215 0.1284 0.8567 0.180 Uiso 1 1 calc R . .
C12H C 0.7529(2) 0.1798(9) 0.8460(3) 0.156(6) Uani 1 1 d D B .
H12E H 0.7356 0.2154 0.8351 0.187 Uiso 1 1 calc R . .
H12F H 0.7513 0.1636 0.8192 0.187 Uiso 1 1 calc R . .
C13H C 0.7892(3) 0.2120(5) 0.8813(2) 0.148(6) Uani 1 1 d D B .
H13E H 0.8027 0.2124 0.8694 0.177 Uiso 1 1 calc R . .
H13F H 0.7878 0.2581 0.8902 0.177 Uiso 1 1 calc R . .
C14H C 0.8034(2) 0.2317(3) 1.0739(3) 0.084(2) Uani 1 1 d . . .
Ga9 Ga 0.117288(11) 0.39901(3) 0.286878(16) 0.04771(11) Uani 1 1 d . D .
O1I O 0.07770(9) 0.4114(2) 0.22436(12) 0.0636(10) Uani 1 1 d . . .
O2I O 0.08136(9) 0.5793(2) 0.30025(12) 0.0588(8) Uani 1 1 d . D .
O3I O 0.15357(7) 0.40031(19) 0.35367(11) 0.0527(8) Uani 1 1 d . D .
O4I O 0.14458(10) 0.4657(2) 0.27790(15) 0.0667(10) Uani 1 1 d . . .
N1I N 0.10328(9) 0.4771(2) 0.30612(12) 0.0468(8) Uani 1 1 d . . .
N2I N 0.12635(9) 0.4927(2) 0.35271(13) 0.0482(8) Uani 1 1 d . D .
C1I C 0.05615(12) 0.4640(3) 0.20580(16) 0.0607(13) Uani 1 1 d . D .
C2I C 0.05716(12) 0.5195(3) 0.23153(16) 0.0605(13) Uani 1 1 d . . .
C3I C 0.03319(17) 0.5716(5) 0.2082(2) 0.087(2) Uani 1 1 d . D .
H3I H 0.0342 0.6086 0.2253 0.105 Uiso 1 1 calc R . .
C4I C 0.00828(18) 0.5706(5) 0.16121(19) 0.093(2) Uani 1 1 d . . .
H4I H -0.0077 0.6061 0.1463 0.111 Uiso 1 1 calc R D .
C5I C 0.00714(19) 0.5174(5) 0.1367(2) 0.091(2) Uani 1 1 d . D .
H5I H -0.0096 0.5170 0.1044 0.110 Uiso 1 1 calc R . .
C6I C 0.03056(15) 0.4617(4) 0.15826(18) 0.0765(18) Uani 1 1 d . . .
H6I H 0.0287 0.4244 0.1407 0.092 Uiso 1 1 calc R D .
C7I C 0.08159(11) 0.5256(3) 0.28132(16) 0.0536(11) Uani 1 1 d . D .
C8I C 0.15143(10) 0.4498(3) 0.37406(16) 0.0513(10) Uani 1 1 d D . .
C9I C 0.17943(12) 0.4591(3) 0.42536(18) 0.0709(17) Uani 1 1 d D C .
C10I C 0.18636(18) 0.3992(5) 0.45467(19) 0.111(4) Uani 0.61(2) 1 d PD C 1
C11I C 0.22724(18) 0.3934(4) 0.4906(2) 0.053(3) Uani 0.61(2) 1 d PD C 1
C12I C 0.23853(16) 0.4621(5) 0.4870(2) 0.099(3) Uani 0.61(2) 1 d PD C 1
C13I C 0.21328(16) 0.4754(5) 0.4345(2) 0.114(4) Uani 1 1 d D . .
C20I C 0.18636(18) 0.3992(5) 0.45467(19) 0.111(4) Uani 0.39(2) 1 d PD C 2
C21I C 0.2180(4) 0.4281(9) 0.4979(5) 0.073(6) Uiso 0.39(2) 1 d PD C 2
C22I C 0.23853(16) 0.4621(5) 0.4870(2) 0.099(3) Uani 0.39(2) 1 d PD C 2
C14I C 0.1443(4) 0.4635(8) 0.2373(4) 0.081(5) Uani 0.50 1 d P D 1
C24I C 0.1822(5) 0.4579(12) 0.3011(10) 0.131(9) Uani 0.50 1 d P D 2
Ga10 Ga 0.113549(12) 0.58173(3) 0.366686(16) 0.04894(11) Uani 1 1 d . . .
O1J O 0.14808(9) 0.6310(2) 0.36993(12) 0.0585(8) Uani 1 1 d . D .
O2J O 0.17330(8) 0.64016(17) 0.50424(11) 0.0497(7) Uani 1 1 d . D .
O3J O 0.08244(8) 0.5361(2) 0.37598(11) 0.0531(8) Uani 1 1 d . D .
O4J O 0.08814(9) 0.6704(2) 0.35866(13) 0.0668(10) Uani 1 1 d . D .
N1J N 0.13923(9) 0.59047(18) 0.43379(12) 0.0422(7) Uani 1 1 d . D .
N2J N 0.12225(9) 0.5638(2) 0.45089(14) 0.0523(9) Uani 1 1 d . . .
C1J C 0.17345(12) 0.6677(2) 0.40479(17) 0.0532(10) Uani 1 1 d . . .
C2J C 0.18303(11) 0.6675(2) 0.45018(17) 0.0497(10) Uani 1 1 d . D .
C3J C 0.21048(13) 0.7078(2) 0.4838(2) 0.0571(11) Uani 1 1 d . . .
H3J H 0.2167 0.7083 0.5140 0.069 Uiso 1 1 calc R D .
C4J C 0.22863(14) 0.7469(2) 0.4739(2) 0.0620(13) Uani 1 1 d . D .
H4J H 0.2479 0.7718 0.4974 0.074 Uiso 1 1 calc R . .
C5J C 0.21846(15) 0.7490(2) 0.4296(2) 0.0618(13) Uani 1 1 d . . .
H5J H 0.2300 0.7774 0.4222 0.074 Uiso 1 1 calc R D .
C6J C 0.19161(14) 0.7102(3) 0.3959(2) 0.0594(12) Uani 1 1 d . D .
H6J H 0.1852 0.7122 0.3657 0.071 Uiso 1 1 calc R . .
C7J C 0.16458(11) 0.6307(2) 0.46320(16) 0.0467(9) Uani 1 1 d . . .
C8J C 0.09264(11) 0.5369(3) 0.41708(17) 0.0637(14) Uani 1 1 d D D .
C9J C 0.0734(2) 0.4954(5) 0.4306(3) 0.065(3) Uani 0.635(14) 1 d PD D 1
C10J C 0.0419(3) 0.5360(6) 0.4151(5) 0.090(4) Uani 0.635(14) 1 d PD D 1
C11J C 0.0138(3) 0.4843(7) 0.3980(7) 0.189(9) Uani 0.635(14) 1 d PD D 1
C12J C 0.0233(3) 0.4210(9) 0.3850(8) 0.163(10) Uani 0.635(14) 1 d PD D 1
C13J C 0.0605(3) 0.4254(5) 0.4063(5) 0.085(4) Uani 0.635(14) 1 d PD D 1
C19J C 0.0660(3) 0.5331(7) 0.4254(4) 0.045(3) Uiso 0.365(14) 1 d PD D 2
C20J C 0.0435(4) 0.4708(8) 0.3955(6) 0.073(5) Uiso 0.365(14) 1 d PD D 2
C21J C 0.0138(3) 0.4843(7) 0.3980(7) 0.189(9) Uani 0.365(14) 1 d PD D 2
C22J C 0.0095(6) 0.5623(10) 0.3975(12) 0.122(10) Uiso 0.365(14) 1 d PD D 2
C23J C 0.0420(4) 0.5944(8) 0.4073(7) 0.081(5) Uiso 0.365(14) 1 d PD D 2
C14J C 0.05046(17) 0.6765(4) 0.3267(3) 0.094(3) Uani 1 1 d . . .
Ga11 Ga 0.145661(11) 0.59385(3) 0.517346(16) 0.04530(10) Uani 1 1 d . D .
O1K O 0.11211(9) 0.6626(2) 0.49652(14) 0.0654(9) Uani 1 1 d . . .
O2K O 0.10068(8) 0.5307(2) 0.57845(13) 0.0553(8) Uani 1 1 d . D .
O3K O 0.17616(7) 0.51659(18) 0.54436(12) 0.0492(7) Uani 1 1 d . . .
O4K O 0.17703(9) 0.6417(2) 0.58007(12) 0.0585(8) Uani 1 1 d . . .
N1K N 0.12527(8) 0.5439(2) 0.54252(13) 0.0470(8) Uani 1 1 d . . .
N2K N 0.14378(9) 0.4872(2) 0.56775(13) 0.0463(8) Uani 1 1 d . D .
C1K C 0.09170(14) 0.6714(3) 0.5097(2) 0.0664(14) Uani 1 1 d . D .
C2K C 0.08656(12) 0.6278(3) 0.53455(18) 0.0570(12) Uani 1 1 d . . .
C3K C 0.06424(13) 0.6430(4) 0.5450(2) 0.0698(15) Uani 1 1 d . D .
H3K H 0.0605 0.6112 0.5609 0.084 Uiso 1 1 calc R . .
C4K C 0.0476(2) 0.7039(4) 0.5323(3) 0.098(3) Uani 1 1 d . . .
H4K H 0.0323 0.7143 0.5392 0.117 Uiso 1 1 calc R D .
C5K C 0.0535(3) 0.7487(5) 0.5099(5) 0.152(6) Uani 1 1 d . D .
H5K H 0.0426 0.7912 0.5021 0.182 Uiso 1 1 calc R . .
C6K C 0.0751(2) 0.7343(5) 0.4979(4) 0.108(3) Uani 1 1 d . . .
H6K H 0.0785 0.7666 0.4820 0.130 Uiso 1 1 calc R D .
C7K C 0.10458(10) 0.5644(3) 0.55236(15) 0.0517(11) Uani 1 1 d . D .
C8K C 0.17059(10) 0.4789(2) 0.56807(16) 0.0470(9) Uani 1 1 d D D .
C9K C 0.19664(13) 0.4289(3) 0.59992(19) 0.0582(12) Uani 1 1 d D . .
H9K H 0.1868 0.3958 0.6094 0.070 Uiso 1 1 calc R D .
C10K C 0.21351(15) 0.3929(3) 0.5824(2) 0.0685(14) Uani 1 1 d D D .
H10G H 0.2181 0.4240 0.5655 0.082 Uiso 1 1 calc R . .
H10H H 0.1992 0.3554 0.5618 0.082 Uiso 1 1 calc R . .
C11K C 0.24717(14) 0.3665(3) 0.6267(2) 0.0729(16) Uani 1 1 d D . .
H11G H 0.2448 0.3187 0.6316 0.087 Uiso 1 1 calc R D .
H11H H 0.2660 0.3707 0.6242 0.087 Uiso 1 1 calc R . .
C12K C 0.25441(17) 0.4085(4) 0.6661(2) 0.0746(16) Uani 1 1 d D D .
H12G H 0.2779 0.4261 0.6845 0.090 Uiso 1 1 calc R . .
H12H H 0.2516 0.3815 0.6863 0.090 Uiso 1 1 calc R . .
C13K C 0.22855(13) 0.4662(3) 0.64409(18) 0.0635(13) Uani 1 1 d D D .
H13G H 0.2366 0.5040 0.6354 0.076 Uiso 1 1 calc R . .
H13H H 0.2232 0.4828 0.6646 0.076 Uiso 1 1 calc R . .
C14K C 0.1896(3) 0.7102(4) 0.5848(3) 0.066(2) Uani 0.60 1 d P D 1
C24K C 0.2153(7) 0.6489(15) 0.6047(10) 0.114(7) Uiso 0.40 1 d P D 2
Ga12 Ga 0.126681(13) 0.44880(3) 0.602387(19) 0.05318(12) Uani 1 1 d . . .
O1L O 0.16535(9) 0.4843(2) 0.65971(14) 0.0663(10) Uani 1 1 d . D .
O2L O 0.17489(14) 0.2701(3) 0.67117(16) 0.0828(13) Uani 1 1 d . D .
O3L O 0.09073(8) 0.39583(19) 0.54903(13) 0.0566(8) Uani 1 1 d . D .
O4L O 0.10240(12) 0.4349(2) 0.63224(17) 0.0743(12) Uani 1 1 d . D .
N1L N 0.14501(10) 0.3570(3) 0.62311(14) 0.0563(10) Uani 1 1 d . D .
N2L N 0.12377(12) 0.3062(2) 0.59242(17) 0.0612(10) Uani 1 1 d . . .
C1L C 0.18947(15) 0.4521(4) 0.69753(19) 0.0730(17) Uani 1 1 d . . .
C2L C 0.19271(17) 0.3814(4) 0.70075(19) 0.0767(18) Uani 1 1 d . D .
C3L C 0.2208(3) 0.3543(6) 0.7437(2) 0.118(4) Uani 1 1 d . . .
H3L H 0.2241 0.3071 0.7466 0.141 Uiso 1 1 calc R D .
C4L C 0.2430(4) 0.3941(9) 0.7806(3) 0.162(6) Uani 1 1 d . D .
H4L H 0.2607 0.3750 0.8092 0.195 Uiso 1 1 calc R . .
C5L C 0.2390(3) 0.4630(8) 0.7752(3) 0.135(4) Uani 1 1 d . . .
H5L H 0.2549 0.4909 0.8005 0.162 Uiso 1 1 calc R D .
C6L C 0.2136(2) 0.4918(5) 0.7357(2) 0.089(2) Uani 1 1 d . D .
H6L H 0.2119 0.5393 0.7334 0.107 Uiso 1 1 calc R . .
C7L C 0.17019(16) 0.3351(4) 0.66425(19) 0.0714(16) Uani 1 1 d . . .
C8L C 0.09592(13) 0.3316(3) 0.5548(2) 0.0589(12) Uani 1 1 d D D .
C9L C 0.06964(19) 0.2858(4) 0.5188(3) 0.102(3) Uani 1 1 d D . .
C10L C 0.0356(3) 0.2935(8) 0.5107(5) 0.177(7) Uani 1 1 d D D .
C11L C 0.0088(3) 0.2952(12) 0.4602(5) 0.204(10) Uani 1 1 d D . .
C12L C 0.0241(3) 0.2733(15) 0.4375(4) 0.238(13) Uani 1 1 d D D .
C13L C 0.0617(2) 0.2982(9) 0.4720(4) 0.175(8) Uani 1 1 d D D .
C14L C 0.0682(5) 0.4537(7) 0.6129(9) 0.110(7) Uani 0.50 1 d P D 1
C24L C 0.0975(8) 0.4881(18) 0.6530(10) 0.154(11) Uani 0.50 1 d PD D 2
C25L C 0.1276(14) 0.518(3) 0.6998(17) 0.30(3) Uiso 0.50 1 d PD D 2
Ga13 Ga 0.14336(2) 0.21445(4) 0.62039(3) 0.07488(19) Uani 1 1 d . D .
O1M O 0.11362(19) 0.2048(3) 0.6375(2) 0.104(2) Uani 1 1 d . . .
O2M O 0.08695(18) 0.0502(3) 0.5411(2) 0.0982(18) Uani 1 1 d . D .
O3M O 0.16916(11) 0.2116(2) 0.59425(15) 0.0714(11) Uani 1 1 d . . .
O4M O 0.1763(2) 0.1396(4) 0.6665(2) 0.117(2) Uani 1 1 d . . .
N1M N 0.11731(16) 0.1444(3) 0.5725(2) 0.0743(15) Uani 1 1 d . . .
N2M N 0.13187(15) 0.1276(3) 0.5507(2) 0.0679(12) Uani 1 1 d . D .
C1M C 0.0885(2) 0.1606(5) 0.6221(3) 0.091(2) Uani 1 1 d . D .
C2M C 0.0785(2) 0.1130(4) 0.5884(3) 0.084(2) Uani 1 1 d . . .
C3M C 0.0510(3) 0.0702(6) 0.5739(4) 0.118(3) Uani 1 1 d . D .
H3M H 0.0434 0.0387 0.5500 0.142 Uiso 1 1 calc R . .
C4M C 0.0348(3) 0.0742(8) 0.5950(4) 0.142(5) Uani 1 1 d . . .
H4M H 0.0171 0.0438 0.5870 0.170 Uiso 1 1 calc R D .
C5M C 0.0456(4) 0.1247(7) 0.6287(5) 0.141(5) Uani 1 1 d . D .
H5M H 0.0342 0.1292 0.6422 0.169 Uiso 1 1 calc R . .
C6M C 0.0710(3) 0.1656(5) 0.6416(3) 0.100(3) Uani 1 1 d . . .
H6M H 0.0776 0.1987 0.6643 0.121 Uiso 1 1 calc R D .
C7M C 0.0952(2) 0.1018(4) 0.5660(3) 0.087(2) Uani 1 1 d . D .
C8M C 0.15833(16) 0.1646(3) 0.5641(2) 0.0670(14) Uani 1 1 d D D .
C9M C 0.17678(17) 0.1551(3) 0.5431(3) 0.0760(17) Uani 1 1 d D . .
H9M H 0.1646 0.1201 0.5186 0.091 Uiso 1 1 calc R D .
C10M C 0.21344(19) 0.1324(4) 0.5790(3) 0.086(2) Uani 1 1 d D D .
H10I H 0.2149 0.0831 0.5830 0.104 Uiso 1 1 calc R . .
H10J H 0.2234 0.1541 0.6090 0.104 Uiso 1 1 calc R . .
C11M C 0.23123(17) 0.1558(3) 0.5586(2) 0.0712(15) Uani 1 1 d D . .
H11I H 0.2259 0.1257 0.5335 0.085 Uiso 1 1 calc R D .
H11J H 0.2562 0.1576 0.5823 0.085 Uiso 1 1 calc R . .
C12M C 0.21607(17) 0.2273(3) 0.5401(2) 0.0741(16) Uani 1 1 d D D .
H12I H 0.2280 0.2610 0.5650 0.089 Uiso 1 1 calc R . .
H12J H 0.2178 0.2407 0.5154 0.089 Uiso 1 1 calc R . .
C13M C 0.17980(17) 0.2203(4) 0.5220(2) 0.0735(15) Uani 1 1 d D D .
H13I H 0.1649 0.2172 0.4881 0.088 Uiso 1 1 calc R . .
H13J H 0.1727 0.2598 0.5308 0.088 Uiso 1 1 calc R . .
C14M C 0.2131(3) 0.1424(9) 0.6892(4) 0.153(6) Uani 1 1 d . D .
C15M C 0.2257(6) 0.1109(16) 0.7362(7) 0.255(14) Uani 1 1 d . . .
Ga14 Ga 0.11079(3) 0.03967(4) 0.51390(3) 0.0822(2) Uani 1 1 d . . .
O1N O 0.1498(2) -0.0097(3) 0.5638(3) 0.120(3) Uani 1 1 d . D .
O2N O 0.14714(11) -0.0405(2) 0.44602(16) 0.0665(10) Uani 1 1 d . D .
O3N O 0.07507(13) 0.0859(2) 0.45650(17) 0.0729(11) Uani 1 1 d . D .
O4N O 0.0818(3) -0.0474(3) 0.4870(4) 0.144(3) Uani 1 1 d . D .
N1N N 0.12584(15) 0.0209(2) 0.4750(2) 0.0685(12) Uani 1 1 d . D .
N2N N 0.10313(14) 0.0472(2) 0.43015(19) 0.0632(11) Uani 1 1 d . . .
C1N C 0.1715(3) -0.0497(3) 0.5626(3) 0.094(2) Uani 1 1 d . . .
C2N C 0.17060(19) -0.0575(3) 0.5234(3) 0.0733(16) Uani 1 1 d . D .
C3N C 0.19536(19) -0.1010(3) 0.5287(3) 0.0803(18) Uani 1 1 d . . .
H3N H 0.1955 -0.1070 0.5030 0.096 Uiso 1 1 calc R D .
C4N C 0.2194(2) -0.1353(4) 0.5683(3) 0.092(2) Uani 1 1 d . D .
H4N H 0.2353 -0.1640 0.5697 0.110 Uiso 1 1 calc R . .
C5N C 0.2195(3) -0.1263(5) 0.6072(4) 0.109(3) Uani 1 1 d . . .
H5N H 0.2355 -0.1491 0.6352 0.131 Uiso 1 1 calc R D .
C6N C 0.1961(3) -0.0841(4) 0.6032(4) 0.119(4) Uani 1 1 d . D .
H6N H 0.1964 -0.0776 0.6291 0.143 Uiso 1 1 calc R . .
C7N C 0.14699(17) -0.0251(3) 0.4797(3) 0.0675(14) Uani 1 1 d . . .
C8N C 0.07774(18) 0.0802(3) 0.4237(3) 0.0710(16) Uani 1 1 d D D .
C9N C 0.0518(2) 0.1077(4) 0.3784(3) 0.106(3) Uani 1 1 d D . .
H9N H 0.0598 0.1050 0.3589 0.128 Uiso 1 1 calc R D .
C10N C 0.0176(2) 0.0711(6) 0.3544(3) 0.110(3) Uani 1 1 d D D .
H10K H 0.0167 0.0456 0.3769 0.133 Uiso 1 1 calc R . .
H10L H 0.0142 0.0396 0.3310 0.133 Uiso 1 1 calc R . .
C11N C -0.0099(3) 0.1276(9) 0.3315(4) 0.183(8) Uani 1 1 d D . .
H11K H -0.0281 0.1172 0.2989 0.220 Uiso 1 1 calc R D .
H11L H -0.0203 0.1331 0.3476 0.220 Uiso 1 1 calc R . .
C12N C 0.0090(4) 0.1899(8) 0.3359(8) 0.252(15) Uani 1 1 d D D .
H12K H -0.0028 0.2305 0.3353 0.302 Uiso 1 1 calc R . .
H12L H 0.0110 0.1927 0.3106 0.302 Uiso 1 1 calc R . .
C13N C 0.0434(3) 0.1829(5) 0.3815(5) 0.143(5) Uani 1 1 d D D .
H13K H 0.0423 0.1899 0.4074 0.171 Uiso 1 1 calc R . .
H13L H 0.0601 0.2143 0.3843 0.171 Uiso 1 1 calc R . .
C14N C 0.0484(11) -0.0624(19) 0.4724(14) 0.178(16) Uani 0.50 1 d P D 1
C24N C 0.0830(12) -0.0922(11) 0.5194(14) 0.177(17) Uani 0.50 1 d P D 2
Ga15 Ga 0.116622(15) 0.01030(3) 0.39010(2) 0.05942(14) Uani 1 1 d . D .
O1O O 0.07851(11) -0.0510(2) 0.3592(2) 0.0788(13) Uani 1 1 d . . .
O2O O 0.05779(9) 0.0935(2) 0.25890(14) 0.0640(10) Uani 1 1 d . D .
O3O O 0.15128(9) 0.0802(2) 0.40954(13) 0.0592(9) Uani 1 1 d . . .
O4O O 0.13750(11) -0.0438(2) 0.36380(17) 0.0759(12) Uani 1 1 d . . .
N1O N 0.09228(10) 0.0675(2) 0.33426(15) 0.0534(9) Uani 1 1 d . . .
N2O N 0.11231(9) 0.1222(2) 0.33787(14) 0.0496(8) Uani 1 1 d . D .
C1O C 0.05256(17) -0.0534(3) 0.3141(3) 0.0730(18) Uani 1 1 d . D .
C2O C 0.04423(17) -0.0036(3) 0.2812(3) 0.0758(19) Uani 1 1 d . . .
C3O C 0.0158(2) -0.0122(5) 0.2367(3) 0.104(3) Uani 1 1 d . D .
H3O H 0.0100 0.0215 0.2147 0.125 Uiso 1 1 calc R . .
C4O C -0.0047(3) -0.0693(7) 0.2231(5) 0.141(5) Uani 1 1 d . . .
H4O H -0.0249 -0.0729 0.1925 0.170 Uiso 1 1 calc R D .
C5O C 0.0042(3) -0.1192(7) 0.2535(4) 0.145(5) Uani 1 1 d . D .
H5O H -0.0087 -0.1596 0.2434 0.174 Uiso 1 1 calc R . .
C6O C 0.0325(3) -0.1119(5) 0.3002(4) 0.107(3) Uani 1 1 d . . .
H6O H 0.0380 -0.1460 0.3218 0.129 Uiso 1 1 calc R D .
C7O C 0.06553(13) 0.0565(3) 0.2917(2) 0.0621(14) Uani 1 1 d . D .
C8O C 0.14292(13) 0.1209(3) 0.37757(18) 0.0599(12) Uani 1 1 d D D .
C9O C 0.16971(16) 0.1659(4) 0.3830(2) 0.0474(18) Uani 0.702(14) 1 d PD D 1
C10O C 0.19240(18) 0.2007(4) 0.4307(2) 0.056(2) Uani 0.702(14) 1 d PD D 1
C11O C 0.22222(17) 0.2246(4) 0.4311(3) 0.090(2) Uani 0.702(14) 1 d PD D 1
C12O C 0.2268(2) 0.1769(5) 0.4034(3) 0.076(3) Uani 0.702(14) 1 d PD D 1
C13O C 0.19780(16) 0.1259(4) 0.3843(3) 0.060(2) Uani 0.702(14) 1 d PD D 1
C19O C 0.1630(5) 0.1844(14) 0.3857(9) 0.079(9) Uiso 0.298(14) 1 d PD D 2
C20O C 0.1994(5) 0.1606(10) 0.4025(8) 0.078(6) Uiso 0.298(14) 1 d PD D 2
C21O C 0.22222(17) 0.2246(4) 0.4311(3) 0.090(2) Uani 0.298(14) 1 d PD D 2
C22O C 0.2075(9) 0.253(3) 0.4542(16) 0.18(2) Uiso 0.298(14) 1 d PD D 2
C23O C 0.1702(7) 0.2274(18) 0.4257(12) 0.129(13) Uiso 0.298(14) 1 d PD D 2
C14O C 0.1705(3) -0.0705(10) 0.3897(4) 0.187(9) Uani 1 1 d . D .
C15O C 0.1865(7) -0.0887(13) 0.3681(9) 0.127(7) Uiso 0.50 1 d P . .
Ga16 Ga 0.088285(11) 0.16900(3) 0.275568(17) 0.05206(12) Uani 1 1 d . . .
O1P O 0.11791(9) 0.1245(2) 0.26605(14) 0.0636(10) Uani 1 1 d . D .
O2P O 0.13956(7) 0.33362(19) 0.27396(11) 0.0519(8) Uani 1 1 d . . .
O3P O 0.06183(9) 0.2308(2) 0.28524(15) 0.0612(9) Uani 1 1 d . D .
O4P O 0.05494(10) 0.1898(3) 0.20521(14) 0.0782(12) Uani 1 1 d . D .
N1P N 0.11158(9) 0.2544(2) 0.28483(13) 0.0488(8) Uani 1 1 d . D .
N2P N 0.09652(9) 0.3108(2) 0.28930(14) 0.0497(9) Uani 1 1 d . . .
C1P C 0.13963(12) 0.1514(3) 0.25970(16) 0.0579(12) Uani 1 1 d . . .
C2P C 0.14829(9) 0.2196(3) 0.26504(13) 0.0486(10) Uani 1 1 d . D .
C3P C 0.17205(11) 0.2411(3) 0.25806(15) 0.0579(12) Uani 1 1 d . . .
H3P H 0.1774 0.2875 0.2607 0.069 Uiso 1 1 calc R D .
C4P C 0.18746(13) 0.1974(4) 0.2476(2) 0.0676(15) Uani 1 1 d . D .
H4P H 0.2037 0.2132 0.2436 0.081 Uiso 1 1 calc R . .
C5P C 0.17976(17) 0.1308(5) 0.2429(2) 0.081(2) Uani 1 1 d . . .
H5P H 0.1906 0.1001 0.2357 0.097 Uiso 1 1 calc R D .
C6P C 0.15614(14) 0.1083(4) 0.2486(2) 0.0671(14) Uani 1 1 d . D .
H6P H 0.1508 0.0618 0.2448 0.081 Uiso 1 1 calc R . .
C7P C 0.13287(9) 0.2725(3) 0.27524(13) 0.0489(10) Uani 1 1 d . D .
C8P C 0.06986(13) 0.2923(3) 0.2876(2) 0.0590(12) Uani 1 1 d D D .
C9P C 0.04694(17) 0.3460(4) 0.2825(3) 0.094(3) Uani 0.570(16) 1 d PD D 1
C10P C 0.0270(2) 0.3295(6) 0.3005(4) 0.070(3) Uani 0.570(16) 1 d PD D 1
C11P C -0.00448(18) 0.3757(5) 0.2713(3) 0.097(2) Uani 0.570(16) 1 d PD D 1
C12P C -0.0139(3) 0.3842(8) 0.2235(4) 0.090(4) Uani 0.570(16) 1 d PD D 1
C13P C 0.0134(2) 0.3449(7) 0.2259(4) 0.077(4) Uani 0.570(16) 1 d PD D 1
C19P C 0.04694(17) 0.3460(4) 0.2825(3) 0.094(3) Uani 0.430(16) 1 d PD D 2
C20P C 0.0109(4) 0.3451(12) 0.2477(6) 0.105(7) Uiso 0.430(16) 1 d PD D 2
C21P C -0.00448(18) 0.3757(5) 0.2713(3) 0.097(2) Uani 0.430(16) 1 d PD D 2
C22P C 0.0151(6) 0.344(3) 0.3191(9) 0.22(2) Uiso 0.430(16) 1 d PD D 2
C23P C 0.0504(4) 0.3423(10) 0.3313(5) 0.086(5) Uiso 0.430(16) 1 d PD D 2
C14P C 0.0397(4) 0.1389(11) 0.1672(6) 0.100(5) Uani 0.50 1 d PD D 1
C15P C 0.0026(6) 0.130(3) 0.1382(16) 0.225(18) Uiso 0.50 1 d PD D 1
C16P C 0.0188(4) 0.1808(16) 0.1782(5) 0.155(13) Uani 0.50 1 d P D 2
O1S O 0.17090(10) 0.3857(2) 0.14509(14) 0.0670(10) Uani 1 1 d . . .
C1S C 0.15343(17) 0.3453(4) 0.1568(2) 0.0719(14) Uiso 1 1 d . . .
C2S C 0.1512(3) 0.2699(7) 0.1395(5) 0.137(4) Uiso 1 1 d . . .
O21S O 0.84927(12) 0.0762(2) 0.26015(15) 0.0675(10) Uani 0.50 1 d P E 1
C31S C 0.8762(4) 0.1162(8) 0.2689(5) 0.078(3) Uiso 0.50 1 d P E 1
C41S C 0.8804(7) 0.1374(15) 0.2391(10) 0.248(11) Uiso 0.50 1 d P E 1
O22S O 0.84927(12) 0.0762(2) 0.26015(15) 0.0675(10) Uani 0.50 1 d P F 2
C32S C 0.8544(4) 0.1331(8) 0.2433(5) 0.081(3) Uiso 0.50 1 d P F 2
C42S C 0.8804(7) 0.1374(15) 0.2391(10) 0.248(11) Uiso 0.50 1 d P F 2
O3S O 0.06469(9) 0.2990(3) 0.17695(12) 0.0713(11) Uani 1 1 d . . .
C5S C 0.08087(18) 0.3056(4) 0.1557(3) 0.0756(15) Uiso 1 1 d . . .
C6S C 0.0822(9) 0.2227(19) 0.1435(13) 0.315(16) Uiso 1 1 d . . .
O4S O 0.40269(13) 0.3181(2) 0.19531(16) 0.0707(10) Uani 1 1 d . . .
C7S C 0.3814(2) 0.3279(5) 0.1464(3) 0.096(2) Uiso 1 1 d . . .
C8S C 0.3840(5) 0.3867(11) 0.1338(8) 0.194(7) Uiso 1 1 d . . .
O5S O 0.82964(11) 0.08406(19) 0.06106(14) 0.0610(9) Uani 1 1 d . . .
C9S C 0.8528(2) 0.0523(4) 0.1057(3) 0.0838(18) Uiso 1 1 d . . .
C10S C 0.8491(11) 0.086(2) 0.1288(16) 0.37(2) Uiso 1 1 d . . .
O6S O 0.1134(3) 0.3195(5) 0.6761(4) 0.076(2) Uiso 0.50 1 d P G 1
C11S C 0.1331(7) 0.3192(15) 0.7248(10) 0.139(8) Uiso 0.50 1 d P G 1
O61S O 0.0909(3) 0.3212(7) 0.6497(5) 0.099(3) Uiso 0.50 1 d P H 2
C21S C 0.0534(6) 0.3278(12) 0.6257(8) 0.117(6) Uiso 0.50 1 d P H 2
O7S O 0.5903(7) 0.2722(18) 0.2775(9) 0.246(14) Uiso 0.50 1 d PD . .
C12S C 0.5589(6) 0.2784(13) 0.2303(8) 0.127(7) Uiso 0.50 1 d PD . .
C13S C 0.5293(7) 0.2428(16) 0.2020(10) 0.152(9) Uiso 0.50 1 d PD . .
O1T O 0.90459(11) 0.10785(18) 0.48544(14) 0.0615(9) Uani 1 1 d . . .
C1T C 0.88602(17) 0.1681(3) 0.4769(2) 0.0722(15) Uiso 1 1 d . . .
O2T O 0.82873(13) 0.3323(2) 0.47446(18) 0.0737(11) Uani 1 1 d . . .
C2T C 0.8448(3) 0.2817(6) 0.5108(4) 0.121(3) Uiso 1 1 d . . .
O3T O 0.60404(11) 0.2379(2) 0.43061(15) 0.0700(10) Uani 1 1 d . . .
C3T C 0.6256(2) 0.2913(4) 0.4498(3) 0.0859(19) Uiso 1 1 d . . .
O4T O 0.91887(16) 0.6930(2) 0.87805(17) 0.0880(15) Uani 1 1 d . . .
C4T C 0.9063(3) 0.7567(5) 0.8615(4) 0.106(3) Uiso 1 1 d . . .
O5T O 0.88530(13) 0.4077(2) 0.13393(16) 0.0741(11) Uani 1 1 d . . .
C5T C 0.8671(3) 0.4246(5) 0.1491(4) 0.105(3) Uiso 1 1 d . . .
O6T O 0.12115(14) 0.9934(3) 0.2832(2) 0.0888(14) Uani 1 1 d . . .
C6T C 0.0962(2) 0.9601(5) 0.2401(3) 0.099(2) Uiso 1 1 d . . .
O7T O 0.81811(13) 0.4953(2) 0.66450(15) 0.0812(13) Uani 1 1 d . . .
C7T C 0.7825(2) 0.5152(5) 0.6303(3) 0.097(2) Uiso 1 1 d . . .
O8T O 0.15861(19) 0.5854(3) 0.3095(2) 0.112(2) Uani 1 1 d . . .
C8T C 0.1974(3) 0.5895(7) 0.3316(5) 0.131(4) Uiso 1 1 d . . .
O9T O 0.1602(3) 1.0145(4) 0.6430(3) 0.153(4) Uani 1 1 d . . .
C9T C 0.1360(5) 0.9767(11) 0.6437(7) 0.185(7) Uiso 1 1 d . . .
O10T O 0.0613(2) 0.9034(4) 0.4122(3) 0.151(4) Uani 1 1 d . . .
C10T C 0.0265(7) 0.8830(15) 0.3909(10) 0.243(11) Uiso 1 1 d . . .
O11T O 0.6984(8) 0.3044(13) 0.3102(11) 0.385(18) Uani 1 1 d D . .
C11T C 0.6742(10) 0.345(2) 0.2625(14) 0.36(2) Uiso 1 1 d D . .

loop_
_atom_site_aniso_label
_atom_site_aniso_U_11
_atom_site_aniso_U_22
_atom_site_aniso_U_33
_atom_site_aniso_U_23
_atom_site_aniso_U_13
_atom_site_aniso_U_12
Ga1 0.03279(16) 0.0393(2) 0.03314(18) 0.00370(16) 0.01803(14) 0.00001(15)
O1A 0.0508(15) 0.0488(16) 0.0516(16) -0.0016(14) 0.0359(14) -0.0115(13)
O2A 0.0528(16) 0.0530(17) 0.0435(14) -0.0076(13) 0.0318(13) -0.0223(13)
O3A 0.0364(12) 0.0516(16) 0.0372(13) -0.0051(12) 0.0209(11) -0.0086(11)
O4A 0.0592(18) 0.0486(17) 0.0446(16) 0.0124(14) 0.0254(14) 0.0160(14)
N1A 0.0318(13) 0.0381(16) 0.0382(15) -0.0021(13) 0.0210(12) -0.0051(11)
N2A 0.0363(14) 0.0438(17) 0.0344(14) -0.0025(13) 0.0209(12) -0.0084(12)
C1A 0.0418(18) 0.042(2) 0.053(2) -0.0011(18) 0.0313(17) -0.0043(15)
C2A 0.0386(17) 0.043(2) 0.047(2) 0.0039(17) 0.0276(16) -0.0006(15)
C3A 0.049(2) 0.057(3) 0.060(3) -0.008(2) 0.035(2) -0.0127(19)
C4A 0.084(4) 0.070(3) 0.098(4) -0.039(3) 0.070(4) -0.045(3)
C5A 0.084(4) 0.081(4) 0.102(5) -0.032(4) 0.078(4) -0.043(3)
C6A 0.064(3) 0.054(3) 0.077(3) -0.011(2) 0.054(3) -0.017(2)
C7A 0.0361(16) 0.0353(18) 0.0384(17) 0.0039(15) 0.0214(14) -0.0023(13)
C8A 0.0358(16) 0.048(2) 0.0381(18) -0.0013(16) 0.0207(15) -0.0084(15)
C9A 0.051(2) 0.089(4) 0.056(3) -0.024(3) 0.037(2) -0.038(2)
C10A 0.099(6) 0.115(7) 0.161(9) 0.025(6) 0.086(6) -0.037(5)
C11A 0.072(8) 0.123(14) 0.104(11) -0.030(11) 0.048(9) -0.056(9)
C12A 0.055(5) 0.189(16) 0.29(2) -0.011(16) 0.047(9) -0.038(7)
C13A 0.050(3) 0.184(10) 0.117(7) 0.003(6) 0.054(4) 0.005(4)
C20A 0.099(6) 0.115(7) 0.161(9) 0.025(6) 0.086(6) -0.037(5)
C21A 0.104(13) 0.136(16) 0.19(2) -0.072(17) 0.121(16) -0.073(13)
C22A 0.055(5) 0.189(16) 0.29(2) -0.011(16) 0.047(9) -0.038(7)
C14A 0.115(12) 0.093(11) 0.043(6) 0.041(6) 0.039(7) 0.060(10)
C16A 0.090(10) 0.093(11) 0.076(10) 0.009(8) 0.039(8) 0.037(9)
Ga2 0.0456(2) 0.0453(2) 0.0386(2) -0.00332(18) 0.02633(18) -0.01411(18)
O1B 0.0651(19) 0.0426(16) 0.0593(18) 0.0069(14) 0.0438(16) -0.0008(13)
O2B 0.0496(15) 0.0533(17) 0.0500(16) 0.0122(14) 0.0359(13) 0.0077(13)
O3B 0.0362(13) 0.067(2) 0.0370(13) 0.0015(13) 0.0219(11) -0.0098(12)
O4B 0.102(3) 0.070(2) 0.058(2) -0.0281(19) 0.054(2) -0.052(2)
N1B 0.0435(16) 0.0404(17) 0.0409(16) 0.0033(14) 0.0273(14) -0.0046(13)
N2B 0.0351(14) 0.0426(17) 0.0387(15) 0.0051(13) 0.0223(13) -0.0006(12)
C1B 0.065(3) 0.039(2) 0.059(3) 0.0058(19) 0.043(2) 0.0059(18)
C2B 0.057(2) 0.055(3) 0.046(2) 0.011(2) 0.033(2) 0.0103(19)
C3B 0.063(3) 0.102(5) 0.067(3) 0.039(3) 0.044(3) 0.032(3)
C4B 0.080(4) 0.151(8) 0.086(5) 0.069(5) 0.058(4) 0.063(5)
C5B 0.097(5) 0.103(5) 0.083(4) 0.056(4) 0.064(4) 0.053(4)
C6B 0.088(4) 0.056(3) 0.060(3) 0.020(2) 0.046(3) 0.018(3)
C7B 0.0437(18) 0.043(2) 0.044(2) 0.0027(17) 0.0285(17) 0.0013(15)
C8B 0.0368(17) 0.064(3) 0.0370(18) 0.0027(18) 0.0209(15) -0.0090(17)
C9B 0.033(5) 0.086(8) 0.051(7) 0.016(5) 0.030(5) 0.002(5)
C10B 0.059(5) 0.061(5) 0.080(6) 0.017(4) 0.043(4) 0.011(4)
C11B 0.059(4) 0.128(8) 0.131(8) -0.001(7) 0.030(4) 0.025(4)
C12B 0.045(4) 0.167(13) 0.047(4) 0.012(6) 0.020(4) 0.035(6)
C13B 0.034(3) 0.133(9) 0.034(3) -0.004(4) 0.010(3) 0.017(4)
C19B 0.059(16) 0.081(16) 0.071(19) 0.031(13) 0.022(13) 0.039(12)
C21B 0.059(4) 0.128(8) 0.131(8) -0.001(7) 0.030(4) 0.025(4)
C14B 0.070(6) 0.032(4) 0.079(7) -0.010(4) 0.052(6) -0.008(4)
C24B 0.067(7) 0.099(10) 0.063(6) -0.027(7) 0.043(6) -0.041(7)
Ga3 0.03972(19) 0.0495(2) 0.0400(2) 0.00691(19) 0.02545(17) -0.00008(17)
O1C 0.0611(18) 0.0535(18) 0.0451(16) -0.0020(14) 0.0322(15) -0.0090(14)
O2C 0.0607(18) 0.0570(19) 0.0371(14) 0.0073(14) 0.0246(14) 0.0116(15)
O3C 0.0388(13) 0.0540(17) 0.0406(14) 0.0077(13) 0.0161(11) -0.0095(12)
O4C 0.061(2) 0.086(3) 0.066(2) 0.014(2) 0.0492(18) 0.0121(18)
N1C 0.0385(15) 0.054(2) 0.0325(14) 0.0020(14) 0.0209(12) -0.0038(13)
N2C 0.0444(17) 0.050(2) 0.0381(16) 0.0056(15) 0.0220(14) -0.0054(14)
C1C 0.048(2) 0.066(3) 0.046(2) -0.008(2) 0.0314(18) -0.0054(19)
C2C 0.050(2) 0.060(3) 0.042(2) -0.002(2) 0.0285(18) -0.0003(19)
C3C 0.069(3) 0.074(4) 0.040(2) -0.007(2) 0.012(2) 0.005(3)
C4C 0.079(4) 0.081(4) 0.046(3) -0.010(3) 0.017(3) -0.002(3)
C5C 0.078(4) 0.088(4) 0.050(3) -0.017(3) 0.029(3) -0.012(3)
C6C 0.070(3) 0.065(3) 0.049(2) -0.006(2) 0.038(2) -0.010(2)
C7C 0.0445(19) 0.056(2) 0.0377(18) 0.0046(18) 0.0254(16) 0.0034(17)
C8C 0.045(2) 0.061(3) 0.045(2) 0.009(2) 0.0228(17) -0.0111(19)
C9C 0.062(3) 0.074(4) 0.059(3) 0.006(3) 0.020(2) -0.025(3)
C10C 0.102(10) 0.110(11) 0.088(8) -0.053(7) 0.021(7) -0.038(9)
C11C 0.092(7) 0.229(17) 0.159(11) -0.122(12) 0.048(7) -0.051(8)
C12C 0.055(5) 0.56(5) 0.28(2) -0.31(3) 0.034(9) -0.031(12)
C13C 0.050(3) 0.097(5) 0.139(7) 0.020(5) 0.040(4) -0.022(3)
C19C 0.062(3) 0.074(4) 0.059(3) 0.006(3) 0.020(2) -0.025(3)
C21C 0.092(7) 0.229(17) 0.159(11) -0.122(12) 0.048(7) -0.051(8)
C14C 0.107(12) 0.109(12) 0.125(14) 0.081(11) 0.101(12) 0.080(11)
C24C 0.061(9) 0.26(3) 0.15(2) 0.13(2) 0.074(12) 0.066(14)
Ga4 0.0579(3) 0.0500(3) 0.0418(2) 0.0093(2) 0.0298(2) 0.0027(2)
O1D 0.079(2) 0.057(2) 0.068(2) 0.0111(17) 0.055(2) -0.0014(17)
O2D 0.063(2) 0.0521(19) 0.061(2) 0.0039(16) 0.0392(17) -0.0062(15)
O3D 0.0489(16) 0.060(2) 0.0489(17) -0.0012(15) 0.0261(14) -0.0013(14)
O4D 0.106(3) 0.076(3) 0.0403(17) 0.0199(18) 0.039(2) 0.024(2)
N1D 0.061(2) 0.0453(19) 0.053(2) 0.0072(17) 0.0386(18) -0.0026(16)
N2D 0.058(2) 0.049(2) 0.0433(18) 0.0071(16) 0.0306(17) 0.0011(16)
C1D 0.068(3) 0.057(3) 0.056(3) 0.019(2) 0.042(2) 0.004(2)
C2D 0.059(3) 0.059(3) 0.058(3) 0.023(2) 0.037(2) 0.007(2)
C3D 0.067(3) 0.070(3) 0.078(4) 0.017(3) 0.049(3) -0.001(3)
C4D 0.062(3) 0.092(5) 0.081(4) 0.026(4) 0.044(3) 0.000(3)
C5D 0.075(3) 0.078(4) 0.086(4) 0.017(3) 0.059(3) 0.012(3)
C6D 0.080(3) 0.068(3) 0.071(3) 0.016(3) 0.055(3) 0.007(3)
C7D 0.064(3) 0.054(3) 0.049(2) 0.020(2) 0.037(2) 0.007(2)
C8D 0.049(2) 0.056(3) 0.048(2) 0.002(2) 0.0234(19) -0.0006(19)
C9D 0.069(3) 0.058(3) 0.074(3) -0.015(3) 0.043(3) -0.009(2)
C10D 0.111(6) 0.089(5) 0.166(9) -0.022(6) 0.111(7) -0.016(4)
C11D 0.101(7) 0.185(13) 0.231(15) -0.048(11) 0.126(10) -0.043(8)
C12D 0.081(5) 0.129(8) 0.182(12) -0.007(8) 0.084(7) 0.014(5)
C13D 0.071(4) 0.082(4) 0.108(6) -0.008(4) 0.050(4) 0.012(3)
C14D 0.172(9) 0.090(5) 0.053(3) 0.026(4) 0.065(5) 0.028(5)
C15D 0.34(4) 0.32(4) 0.23(3) 0.12(3) 0.16(3) 0.10(3)
Ga5 0.0571(3) 0.0475(3) 0.0462(2) 0.0087(2) 0.0288(2) -0.0005(2)
O1E 0.079(2) 0.057(2) 0.0525(18) 0.0179(16) 0.0405(18) 0.0166(17)
O2E 0.074(2) 0.0488(18) 0.0490(17) 0.0104(15) 0.0334(17) 0.0080(16)
O3E 0.0555(18) 0.060(2) 0.0434(16) 0.0087(15) 0.0248(14) 0.0102(15)
O4E 0.087(3) 0.068(2) 0.078(3) 0.008(2) 0.049(2) -0.018(2)
N1E 0.059(2) 0.045(2) 0.0411(18) 0.0080(16) 0.0243(16) -0.0034(16)
N2E 0.059(2) 0.048(2) 0.0409(18) 0.0140(16) 0.0258(16) 0.0036(16)
C1E 0.075(3) 0.045(2) 0.050(2) 0.011(2) 0.031(2) 0.004(2)
C2E 0.072(3) 0.039(2) 0.046(2) 0.0041(19) 0.028(2) 0.003(2)
C3E 0.120(6) 0.049(3) 0.063(3) 0.016(3) 0.042(4) 0.026(3)
C4E 0.155(7) 0.058(4) 0.056(3) 0.021(3) 0.039(4) 0.046(4)
C5E 0.136(6) 0.054(3) 0.050(3) 0.019(3) 0.044(3) 0.030(4)
C6E 0.104(4) 0.056(3) 0.052(3) 0.015(2) 0.043(3) 0.008(3)
C7E 0.061(2) 0.040(2) 0.043(2) 0.0078(18) 0.0260(19) 0.0009(18)
C8E 0.059(3) 0.058(3) 0.054(3) 0.011(2) 0.029(2) 0.003(2)
C9E 0.074(4) 0.130(6) 0.044(3) 0.013(3) 0.028(3) 0.043(4)
C10E 0.168(10) 0.173(11) 0.086(6) 0.078(7) 0.070(7) 0.111(9)
C11E 0.144(13) 0.38(3) 0.153(13) 0.18(2) 0.054(11) 0.125(18)
C12E 0.085(8) 0.30(3) 0.23(2) 0.12(2) 0.012(11) 0.015(12)
C13E 0.067(4) 0.177(10) 0.074(4) -0.038(6) 0.027(4) -0.001(5)
C14E 0.154(9) 0.082(5) 0.236(13) -0.037(7) 0.167(10) -0.037(5)
Ga6 0.0594(3) 0.0441(2) 0.0459(2) 0.0083(2) 0.0286(2) 0.0025(2)
O1F 0.074(2) 0.0507(18) 0.0529(18) 0.0002(16) 0.0369(17) -0.0114(16)
O2F 0.0544(17) 0.0492(17) 0.0439(15) 0.0068(14) 0.0245(13) -0.0057(13)
O3F 0.0588(18) 0.059(2) 0.0457(16) 0.0019(15) 0.0260(15) -0.0059(15)
O4F 0.079(2) 0.055(2) 0.065(2) 0.0117(18) 0.042(2) 0.0203(18)
N1F 0.0515(19) 0.0401(18) 0.0480(19) 0.0050(16) 0.0271(16) -0.0024(14)
N2F 0.0499(18) 0.0434(18) 0.0468(18) 0.0039(15) 0.0288(16) 0.0011(14)
C1F 0.070(3) 0.043(2) 0.060(3) 0.007(2) 0.036(2) -0.004(2)
C2F 0.053(2) 0.040(2) 0.055(2) 0.0075(19) 0.028(2) -0.0053(17)
C3F 0.071(3) 0.069(4) 0.060(3) 0.015(3) 0.022(3) -0.024(3)
C4F 0.088(4) 0.078(4) 0.057(3) 0.009(3) 0.017(3) -0.037(4)
C5F 0.084(4) 0.068(4) 0.059(3) 0.014(3) 0.021(3) -0.028(3)
C6F 0.085(4) 0.053(3) 0.068(3) 0.009(3) 0.043(3) -0.014(3)
C7F 0.050(2) 0.038(2) 0.050(2) 0.0094(18) 0.0244(18) 0.0045(16)
C8F 0.056(2) 0.057(3) 0.051(2) 0.007(2) 0.032(2) -0.003(2)
C9F 0.055(3) 0.110(5) 0.050(3) -0.009(3) 0.028(2) -0.025(3)
C10F 0.045(3) 0.186(10) 0.110(7) 0.034(7) 0.035(4) 0.008(4)
C11F 0.26(3) 0.59(8) 0.122(17) 0.09(3) -0.034(19) 0.01(4)
C12F 0.20(2) 0.72(7) 0.32(3) -0.34(4) 0.18(2) -0.32(4)
C13F 0.213(13) 0.143(9) 0.175(11) -0.103(9) 0.158(11) -0.129(10)
C14F 0.171(10) 0.168(11) 0.076(5) 0.053(6) 0.072(6) 0.108(9)
C15F 0.127(14) 1.26(15) 0.094(11) 0.08(3) 0.036(10) 0.18(4)
Ga7 0.0447(2) 0.0418(2) 0.0429(2) 0.00329(19) 0.02426(18) -0.00075(17)
O1G 0.0575(18) 0.0481(18) 0.075(2) 0.0046(17) 0.0432(18) 0.0017(14)
O2G 0.0435(14) 0.0426(15) 0.0505(16) -0.0011(13) 0.0290(13) -0.0022(11)
O3G 0.0415(14) 0.0472(17) 0.0592(18) 0.0069(15) 0.0272(14) 0.0005(12)
O4G 0.074(2) 0.058(2) 0.0439(17) -0.0038(15) 0.0288(17) -0.0131(17)
N1G 0.0374(15) 0.0432(18) 0.0438(17) 0.0009(15) 0.0205(14) 0.0011(13)
N2G 0.0374(15) 0.0372(16) 0.0462(17) 0.0037(14) 0.0230(14) 0.0034(12)
C1G 0.054(2) 0.048(2) 0.047(2) 0.0001(19) 0.0311(19) 0.0034(18)
C2G 0.0444(19) 0.045(2) 0.0430(19) 0.0032(17) 0.0263(17) 0.0064(16)
C3G 0.057(2) 0.050(2) 0.069(3) 0.002(2) 0.043(2) 0.0043(19)
C4G 0.061(3) 0.067(3) 0.085(4) 0.011(3) 0.052(3) 0.016(2)
C5G 0.058(3) 0.058(3) 0.073(3) 0.004(3) 0.042(3) 0.014(2)
C6G 0.059(2) 0.048(2) 0.062(3) -0.001(2) 0.036(2) 0.008(2)
C7G 0.0400(18) 0.047(2) 0.0371(18) -0.0015(16) 0.0199(15) -0.0003(15)
C8G 0.0393(18) 0.049(2) 0.056(2) 0.006(2) 0.0257(18) -0.0012(16)
C9G 0.044(2) 0.058(3) 0.143(7) 0.027(4) 0.053(3) 0.008(2)
C10G 0.052(7) 0.070(8) 0.20(2) -0.017(10) 0.079(11) -0.004(6)
C11G 0.058(5) 0.33(2) 0.151(11) -0.023(14) 0.053(6) 0.039(8)
C12G 0.080(10) 0.126(15) 0.23(3) 0.098(18) 0.099(15) 0.042(10)
C13G 0.043(5) 0.155(16) 0.135(14) 0.107(14) 0.046(8) 0.039(7)
C19G 0.044(2) 0.058(3) 0.143(7) 0.027(4) 0.053(3) 0.008(2)
C20G 0.088(11) 0.16(2) 0.083(10) 0.034(11) 0.053(9) 0.050(12)
C21G 0.058(5) 0.33(2) 0.151(11) -0.023(14) 0.053(6) 0.039(8)
C22G 0.081(12) 0.18(3) 0.19(3) -0.05(2) 0.067(16) 0.010(14)
C23G 0.044(6) 0.164(18) 0.102(11) -0.050(12) 0.019(7) 0.026(9)
C14G 0.206(12) 0.264(16) 0.050(4) -0.033(6) 0.041(6) -0.187(13)
Ga8 0.03715(18) 0.0401(2) 0.0396(2) -0.00111(17) 0.02069(16) -0.00233(16)
O5H 0.0522(16) 0.0473(16) 0.0384(14) -0.0035(13) 0.0221(13) -0.0032(13)
O6H 0.0390(13) 0.0459(15) 0.0357(13) 0.0059(12) 0.0184(11) 0.0036(11)
O7H 0.0405(13) 0.0466(16) 0.0374(13) 0.0015(12) 0.0163(11) 0.0088(11)
O8H 0.0529(17) 0.0530(18) 0.0602(19) -0.0065(15) 0.0371(15) -0.0082(14)
N1H 0.0354(14) 0.0376(16) 0.0334(14) 0.0023(12) 0.0185(12) -0.0022(11)
N2H 0.0337(13) 0.0420(17) 0.0291(13) -0.0012(12) 0.0148(11) -0.0014(12)
C1H 0.054(2) 0.052(2) 0.0379(19) -0.0030(18) 0.0255(18) -0.0118(18)
C2H 0.049(2) 0.051(2) 0.0375(19) -0.0035(18) 0.0230(17) -0.0049(17)
C3H 0.085(4) 0.064(3) 0.034(2) -0.001(2) 0.014(2) 0.019(3)
C4H 0.144(7) 0.088(5) 0.028(2) 0.003(3) 0.009(3) 0.047(5)
C5H 0.146(7) 0.085(5) 0.031(2) -0.001(3) 0.024(3) 0.005(5)
C6H 0.084(4) 0.057(3) 0.039(2) 0.000(2) 0.025(2) 0.006(3)
C7H 0.0362(16) 0.045(2) 0.0343(17) 0.0032(16) 0.0184(14) -0.0014(14)
C8H 0.0406(18) 0.046(2) 0.0365(18) 0.0038(17) 0.0162(15) 0.0084(16)
C9H 0.064(3) 0.072(3) 0.036(2) -0.010(2) 0.006(2) 0.028(3)
C10H 0.042(3) 0.117(6) 0.125(7) -0.069(6) 0.002(3) 0.004(3)
C11H 0.097(7) 0.167(12) 0.089(6) -0.050(8) 0.006(5) 0.020(7)
C12H 0.086(6) 0.250(17) 0.048(4) 0.028(7) -0.005(4) -0.001(8)
C13H 0.203(11) 0.111(7) 0.037(3) 0.010(4) 0.024(4) 0.084(7)
C14H 0.096(4) 0.064(3) 0.146(7) 0.008(4) 0.100(5) 0.005(3)
Ga9 0.03667(19) 0.0694(3) 0.0397(2) -0.0049(2) 0.02443(17) -0.00519(19)
O1I 0.0470(17) 0.099(3) 0.0381(15) -0.0035(17) 0.0220(14) -0.0054(17)
O2I 0.0531(17) 0.072(2) 0.0435(16) 0.0095(16) 0.0249(14) 0.0166(16)
O3I 0.0364(13) 0.068(2) 0.0427(15) -0.0098(15) 0.0181(12) 0.0053(13)
O4I 0.064(2) 0.082(3) 0.072(2) -0.008(2) 0.051(2) -0.0147(19)
N1I 0.0394(16) 0.064(2) 0.0360(16) -0.0017(16) 0.0222(14) -0.0005(15)
N2I 0.0354(15) 0.059(2) 0.0409(17) -0.0003(16) 0.0179(14) 0.0025(14)
C1I 0.045(2) 0.094(4) 0.040(2) 0.002(2) 0.0241(19) 0.002(2)
C2I 0.044(2) 0.094(4) 0.038(2) 0.008(2) 0.0214(18) 0.011(2)
C3I 0.067(3) 0.133(7) 0.044(3) 0.023(3) 0.024(3) 0.037(4)
C4I 0.073(4) 0.147(7) 0.036(2) 0.013(3) 0.021(3) 0.031(4)
C5I 0.072(4) 0.138(7) 0.043(3) 0.016(4) 0.023(3) 0.017(4)
C6I 0.058(3) 0.126(6) 0.037(2) 0.008(3) 0.024(2) 0.009(3)
C7I 0.042(2) 0.078(3) 0.039(2) 0.011(2) 0.0240(17) 0.007(2)
C8I 0.0334(17) 0.062(3) 0.046(2) -0.003(2) 0.0179(16) 0.0036(17)
C9I 0.046(2) 0.077(4) 0.047(2) -0.024(3) 0.0057(19) 0.017(2)
C10I 0.074(4) 0.199(11) 0.036(2) 0.014(4) 0.019(3) -0.047(5)
C11I 0.049(4) 0.065(5) 0.037(3) 0.007(3) 0.021(3) 0.017(3)
C12I 0.053(3) 0.140(7) 0.054(3) 0.016(4) 0.005(3) -0.013(4)
C13I 0.058(3) 0.130(7) 0.069(4) 0.045(4) -0.006(3) -0.038(4)
C20I 0.074(4) 0.199(11) 0.036(2) 0.014(4) 0.019(3) -0.047(5)
C22I 0.053(3) 0.140(7) 0.054(3) 0.016(4) 0.005(3) -0.013(4)
C14I 0.123(10) 0.098(9) 0.067(6) -0.040(7) 0.080(8) -0.068(8)
C24I 0.095(12) 0.140(17) 0.19(2) -0.067(17) 0.101(15) -0.036(12)
Ga10 0.0415(2) 0.0564(3) 0.0410(2) 0.0046(2) 0.02071(18) 0.00815(19)
O1J 0.0550(18) 0.068(2) 0.0482(17) 0.0016(16) 0.0287(15) -0.0051(15)
O2J 0.0439(14) 0.0517(17) 0.0429(15) 0.0006(13) 0.0206(12) -0.0024(12)
O3J 0.0396(14) 0.074(2) 0.0419(15) -0.0050(15) 0.0223(12) -0.0020(14)
O4J 0.0537(18) 0.067(2) 0.0542(19) 0.0055(18) 0.0191(16) 0.0178(16)
N1J 0.0392(15) 0.0455(18) 0.0399(16) 0.0027(14) 0.0229(13) 0.0053(13)
N2J 0.0391(17) 0.068(3) 0.0433(18) -0.0036(18) 0.0213(15) -0.0055(16)
C1J 0.055(2) 0.046(2) 0.054(2) 0.010(2) 0.031(2) 0.0117(18)
C2J 0.047(2) 0.0358(19) 0.057(2) 0.0026(18) 0.0264(19) 0.0038(16)
C3J 0.057(2) 0.039(2) 0.069(3) -0.003(2) 0.034(2) -0.0017(18)
C4J 0.067(3) 0.037(2) 0.081(4) -0.007(2) 0.044(3) -0.006(2)
C5J 0.069(3) 0.040(2) 0.089(4) 0.006(2) 0.055(3) 0.000(2)
C6J 0.068(3) 0.046(2) 0.072(3) 0.013(2) 0.046(3) 0.010(2)
C7J 0.0429(19) 0.038(2) 0.048(2) 0.0080(17) 0.0218(17) 0.0100(15)
C8J 0.037(2) 0.103(4) 0.046(2) -0.014(3) 0.0227(18) -0.012(2)
C9J 0.072(5) 0.073(7) 0.055(4) -0.025(4) 0.041(4) -0.033(5)
C10J 0.068(6) 0.113(10) 0.117(9) -0.010(8) 0.070(7) -0.016(6)
C11J 0.095(7) 0.199(14) 0.30(2) -0.132(15) 0.129(11) -0.073(8)
C12J 0.087(9) 0.143(15) 0.173(19) -0.095(15) 0.033(11) -0.053(10)
C13J 0.102(8) 0.059(6) 0.108(9) -0.009(6) 0.071(7) -0.023(5)
C21J 0.095(7) 0.199(14) 0.30(2) -0.132(15) 0.129(11) -0.073(8)
C14J 0.064(3) 0.102(5) 0.070(4) -0.008(4) 0.017(3) 0.034(3)
Ga11 0.03514(19) 0.0514(3) 0.0401(2) -0.00128(19) 0.01776(17) 0.00370(17)
O1K 0.0555(19) 0.074(2) 0.060(2) 0.0074(19) 0.0314(16) 0.0228(17)
O2K 0.0424(15) 0.071(2) 0.0613(19) -0.0132(17) 0.0359(15) -0.0022(14)
O3K 0.0387(13) 0.0594(18) 0.0525(17) 0.0088(15) 0.0291(13) 0.0076(12)
O4K 0.0524(17) 0.063(2) 0.0482(17) -0.0099(16) 0.0244(14) -0.0106(15)
N1K 0.0319(14) 0.061(2) 0.0426(17) -0.0089(16) 0.0196(13) 0.0006(14)
N2K 0.0395(16) 0.054(2) 0.0512(19) -0.0034(16) 0.0303(15) -0.0003(14)
C1K 0.053(3) 0.067(3) 0.070(3) 0.002(3) 0.032(2) 0.016(2)
C2K 0.043(2) 0.068(3) 0.052(2) -0.005(2) 0.0245(19) 0.011(2)
C3K 0.043(2) 0.093(4) 0.064(3) -0.006(3) 0.027(2) 0.016(2)
C4K 0.092(5) 0.097(5) 0.140(7) 0.041(5) 0.088(5) 0.054(4)
C5K 0.172(10) 0.091(6) 0.278(16) 0.068(8) 0.182(12) 0.086(7)
C6K 0.113(6) 0.090(5) 0.160(9) 0.044(6) 0.103(7) 0.052(5)
C7K 0.0313(16) 0.063(3) 0.043(2) -0.019(2) 0.0133(15) 0.0046(16)
C8K 0.0401(18) 0.056(2) 0.050(2) 0.0025(19) 0.0296(17) 0.0042(17)
C9K 0.056(2) 0.063(3) 0.066(3) 0.015(2) 0.042(2) 0.014(2)
C10K 0.067(3) 0.071(3) 0.067(3) 0.005(3) 0.040(3) 0.021(3)
C11K 0.059(3) 0.056(3) 0.079(4) 0.009(3) 0.028(3) 0.022(2)
C12K 0.070(3) 0.093(5) 0.060(3) 0.015(3) 0.039(3) 0.022(3)
C13K 0.057(3) 0.082(4) 0.053(2) 0.008(3) 0.034(2) 0.010(2)
C14K 0.084(6) 0.045(4) 0.046(4) -0.003(3) 0.027(4) -0.018(4)
Ga12 0.0469(2) 0.0680(3) 0.0568(3) -0.0092(2) 0.0377(2) -0.0052(2)
O1L 0.0505(18) 0.093(3) 0.056(2) -0.009(2) 0.0323(16) -0.0148(18)
O2L 0.102(3) 0.097(3) 0.061(2) 0.016(2) 0.056(2) 0.033(3)
O3L 0.0429(15) 0.062(2) 0.062(2) -0.0075(17) 0.0302(15) -0.0014(14)
O4L 0.081(3) 0.084(3) 0.097(3) -0.022(2) 0.075(3) -0.014(2)
N1L 0.053(2) 0.079(3) 0.049(2) -0.002(2) 0.0377(18) 0.0001(19)
N2L 0.062(2) 0.064(3) 0.073(3) 0.004(2) 0.049(2) 0.008(2)
C1L 0.063(3) 0.119(6) 0.047(3) -0.006(3) 0.039(2) -0.004(3)
C2L 0.083(4) 0.111(5) 0.044(3) 0.002(3) 0.043(3) 0.011(4)
C3L 0.155(8) 0.135(8) 0.037(3) 0.010(4) 0.045(4) 0.040(6)
C4L 0.175(12) 0.215(16) 0.034(3) -0.006(6) 0.030(5) 0.046(11)
C5L 0.143(9) 0.182(13) 0.045(4) -0.029(6) 0.037(5) 0.002(8)
C6L 0.088(5) 0.126(7) 0.055(3) -0.009(4) 0.044(3) 0.004(4)
C7L 0.076(3) 0.107(5) 0.048(3) 0.013(3) 0.046(3) 0.017(3)
C8L 0.055(2) 0.061(3) 0.064(3) 0.002(2) 0.038(2) 0.012(2)
C9L 0.079(4) 0.055(3) 0.106(6) -0.015(4) 0.021(4) 0.010(3)
C10L 0.133(10) 0.172(13) 0.227(17) -0.040(12) 0.110(12) -0.092(10)
C11L 0.080(6) 0.36(3) 0.129(11) 0.034(14) 0.039(7) -0.049(11)
C12L 0.082(7) 0.50(4) 0.103(8) -0.112(15) 0.041(6) -0.070(13)
C13L 0.067(5) 0.33(2) 0.114(8) -0.094(11) 0.049(5) -0.012(8)
C14L 0.122(12) 0.073(8) 0.23(2) 0.019(11) 0.158(17) 0.021(8)
C24L 0.17(2) 0.21(3) 0.14(2) -0.05(2) 0.13(2) -0.02(2)
Ga13 0.1014(5) 0.0794(4) 0.0716(4) 0.0169(3) 0.0668(4) 0.0271(4)
O1M 0.167(6) 0.096(4) 0.134(5) -0.002(4) 0.135(5) -0.006(4)
O2M 0.161(5) 0.072(3) 0.138(5) 0.013(3) 0.130(5) -0.001(3)
O3M 0.072(2) 0.085(3) 0.067(2) 0.002(2) 0.047(2) 0.023(2)
O4M 0.166(6) 0.115(5) 0.084(3) 0.039(3) 0.083(4) 0.063(4)
N1M 0.108(4) 0.066(3) 0.101(4) 0.021(3) 0.090(4) 0.019(3)
N2M 0.094(3) 0.057(3) 0.088(3) 0.009(2) 0.073(3) 0.015(2)
C1M 0.121(6) 0.105(6) 0.096(5) 0.037(4) 0.092(5) 0.035(5)
C2M 0.120(6) 0.087(4) 0.096(5) 0.025(4) 0.092(5) 0.014(4)
C3M 0.147(8) 0.138(8) 0.134(8) 0.019(7) 0.119(8) -0.006(7)
C4M 0.157(10) 0.209(14) 0.124(8) 0.004(9) 0.119(9) -0.030(9)
C5M 0.185(11) 0.172(11) 0.169(11) 0.026(9) 0.161(11) 0.015(9)
C6M 0.132(7) 0.115(7) 0.101(6) 0.008(5) 0.094(6) 0.003(5)
C7M 0.142(7) 0.073(4) 0.106(5) 0.035(4) 0.106(6) 0.031(4)
C8M 0.075(3) 0.072(4) 0.071(3) 0.004(3) 0.053(3) 0.016(3)
C9M 0.080(4) 0.082(4) 0.093(4) -0.020(4) 0.066(4) 0.000(3)
C10M 0.095(5) 0.081(4) 0.115(6) 0.027(4) 0.081(5) 0.032(4)
C11M 0.079(4) 0.064(3) 0.092(4) -0.006(3) 0.063(3) 0.004(3)
C12M 0.088(4) 0.072(4) 0.082(4) -0.011(3) 0.062(4) -0.010(3)
C13M 0.082(4) 0.084(4) 0.070(3) 0.006(3) 0.054(3) 0.008(3)
C14M 0.116(8) 0.230(16) 0.099(7) 0.053(9) 0.058(6) 0.076(9)
C15M 0.23(2) 0.39(4) 0.179(18) 0.12(2) 0.143(17) 0.16(2)
Ga14 0.1329(7) 0.0547(3) 0.1118(6) 0.0115(4) 0.1015(6) 0.0063(4)
O1N 0.203(8) 0.086(4) 0.128(5) 0.043(4) 0.130(6) 0.061(4)
O2N 0.077(2) 0.053(2) 0.090(3) -0.013(2) 0.061(2) -0.0114(17)
O3N 0.094(3) 0.075(2) 0.093(3) -0.002(2) 0.079(3) -0.008(2)
O4N 0.257(10) 0.073(3) 0.226(9) -0.012(5) 0.211(9) -0.041(5)
N1N 0.094(3) 0.048(2) 0.092(4) -0.002(2) 0.071(3) -0.001(2)
N2N 0.090(3) 0.048(2) 0.087(3) 0.008(2) 0.072(3) 0.003(2)
C1N 0.150(7) 0.049(3) 0.120(6) 0.013(4) 0.100(6) 0.024(4)
C2N 0.096(4) 0.044(3) 0.094(5) -0.008(3) 0.065(4) -0.010(3)
C3N 0.083(4) 0.060(3) 0.103(5) -0.012(3) 0.059(4) -0.009(3)
C4N 0.097(5) 0.072(4) 0.111(6) -0.008(4) 0.066(5) -0.002(4)
C5N 0.110(6) 0.077(5) 0.120(7) -0.005(5) 0.059(6) 0.010(4)
C6N 0.195(11) 0.063(4) 0.133(8) 0.011(5) 0.117(9) 0.032(6)
C7N 0.080(3) 0.045(3) 0.098(4) 0.002(3) 0.064(3) -0.006(2)
C8N 0.086(4) 0.067(3) 0.100(5) 0.002(3) 0.078(4) -0.005(3)
C9N 0.146(8) 0.119(6) 0.125(7) 0.049(6) 0.119(7) 0.059(6)
C10N 0.104(6) 0.177(10) 0.077(4) -0.006(5) 0.069(5) 0.023(6)
C11N 0.113(8) 0.31(2) 0.122(9) 0.123(13) 0.069(7) 0.111(12)
C12N 0.129(12) 0.131(12) 0.35(3) 0.071(17) 0.069(17) 0.040(10)
C13N 0.180(12) 0.100(7) 0.170(12) 0.061(8) 0.117(11) 0.054(8)
C14N 0.26(4) 0.17(3) 0.22(3) -0.10(3) 0.20(3) -0.11(3)
C24N 0.36(5) 0.076(11) 0.25(4) -0.034(17) 0.27(4) -0.08(2)
Ga15 0.0642(3) 0.0515(3) 0.0802(4) -0.0172(3) 0.0528(3) -0.0138(2)
O1O 0.069(2) 0.050(2) 0.124(4) -0.020(2) 0.061(3) -0.0168(18)
O2O 0.0497(17) 0.080(3) 0.062(2) -0.032(2) 0.0331(16) -0.0248(17)
O3O 0.0614(19) 0.068(2) 0.0520(18) -0.0117(17) 0.0363(16) -0.0222(17)
O4O 0.065(2) 0.085(3) 0.085(3) -0.022(2) 0.049(2) 0.003(2)
N1O 0.0510(19) 0.055(2) 0.064(2) -0.0249(19) 0.0399(19) -0.0212(17)
N2O 0.0446(17) 0.053(2) 0.055(2) -0.0140(18) 0.0319(16) -0.0146(15)
C1O 0.076(4) 0.062(3) 0.104(5) -0.038(3) 0.067(4) -0.024(3)
C2O 0.075(3) 0.075(4) 0.095(5) -0.045(4) 0.060(4) -0.036(3)
C3O 0.098(5) 0.133(7) 0.090(5) -0.062(5) 0.061(4) -0.071(5)
C4O 0.137(9) 0.161(11) 0.139(9) -0.097(9) 0.090(8) -0.107(9)
C5O 0.183(11) 0.135(9) 0.132(9) -0.093(8) 0.103(9) -0.120(9)
C6O 0.124(7) 0.089(5) 0.141(8) -0.057(6) 0.098(7) -0.059(5)
C7O 0.055(2) 0.078(3) 0.069(3) -0.032(3) 0.046(2) -0.018(2)
C8O 0.054(2) 0.077(3) 0.051(2) -0.020(2) 0.033(2) -0.025(2)
C9O 0.041(3) 0.070(5) 0.035(3) -0.021(3) 0.025(2) -0.018(3)
C10O 0.060(4) 0.063(4) 0.043(3) -0.011(3) 0.030(3) -0.015(3)
C11O 0.064(3) 0.110(6) 0.075(4) -0.003(4) 0.032(3) -0.035(4)
C12O 0.053(4) 0.112(8) 0.056(4) -0.001(5) 0.030(3) -0.019(4)
C13O 0.040(3) 0.085(6) 0.060(4) -0.006(4) 0.033(3) -0.009(3)
C21O 0.064(3) 0.110(6) 0.075(4) -0.003(4) 0.032(3) -0.035(4)
C14O 0.107(7) 0.33(2) 0.086(6) -0.038(9) 0.038(5) 0.108(11)
Ga16 0.0383(2) 0.0712(3) 0.0485(2) -0.0192(2) 0.02714(19) -0.0112(2)
O1P 0.0605(19) 0.078(2) 0.070(2) -0.030(2) 0.0483(18) -0.0139(17)
O2P 0.0398(14) 0.073(2) 0.0479(16) -0.0164(16) 0.0293(13) -0.0156(14)
O3P 0.0489(16) 0.068(2) 0.083(3) -0.0147(19) 0.0482(18) -0.0084(15)
O4P 0.0480(18) 0.108(4) 0.051(2) -0.020(2) 0.0155(16) -0.022(2)
N1P 0.0368(15) 0.070(2) 0.0427(17) -0.0136(17) 0.0256(14) -0.0070(15)
N2P 0.0377(16) 0.068(2) 0.0527(19) -0.0087(18) 0.0322(15) -0.0038(15)
C1P 0.044(2) 0.087(4) 0.043(2) -0.019(2) 0.0266(18) -0.003(2)
C2P 0.0319(16) 0.082(3) 0.0299(16) -0.0097(19) 0.0175(14) -0.0011(17)
C3P 0.0357(18) 0.096(4) 0.0378(19) -0.003(2) 0.0202(16) 0.004(2)
C4P 0.049(2) 0.099(5) 0.069(3) -0.003(3) 0.043(2) 0.004(3)
C5P 0.071(3) 0.118(6) 0.072(4) -0.011(4) 0.053(3) 0.018(4)
C6P 0.058(3) 0.090(4) 0.060(3) -0.019(3) 0.038(2) -0.001(3)
C7P 0.0315(16) 0.083(3) 0.0300(16) -0.0127(19) 0.0172(14) -0.0079(18)
C8P 0.051(2) 0.066(3) 0.080(3) 0.001(3) 0.050(2) 0.001(2)
C9P 0.091(4) 0.078(4) 0.171(8) 0.009(5) 0.110(6) 0.008(3)
C10P 0.053(5) 0.098(8) 0.084(7) -0.021(6) 0.053(5) -0.005(5)
C11P 0.070(4) 0.116(6) 0.123(7) -0.014(5) 0.067(4) 0.006(4)
C12P 0.054(5) 0.121(11) 0.101(9) 0.015(8) 0.051(6) 0.013(6)
C13P 0.053(5) 0.111(9) 0.082(7) 0.017(6) 0.050(5) 0.008(5)
C19P 0.091(4) 0.078(4) 0.171(8) 0.009(5) 0.110(6) 0.008(3)
C21P 0.070(4) 0.116(6) 0.123(7) -0.014(5) 0.067(4) 0.006(4)
C14P 0.070(8) 0.117(13) 0.074(9) -0.018(9) 0.023(7) 0.000(8)
C16P 0.074(9) 0.26(3) 0.051(7) 0.008(11) -0.003(7) -0.106(15)
O1S 0.0576(19) 0.093(3) 0.059(2) 0.030(2) 0.0398(17) 0.0169(18)
O21S 0.095(3) 0.058(2) 0.069(2) 0.0075(19) 0.060(2) 0.0140(19)
O22S 0.095(3) 0.058(2) 0.069(2) 0.0075(19) 0.060(2) 0.0140(19)
O3S 0.0489(17) 0.118(4) 0.0426(16) -0.016(2) 0.0255(14) -0.020(2)
O4S 0.101(3) 0.064(2) 0.074(2) -0.009(2) 0.067(2) 0.001(2)
O5S 0.081(2) 0.0558(19) 0.070(2) -0.0037(17) 0.058(2) -0.0116(17)
O1T 0.088(3) 0.0441(17) 0.069(2) -0.0108(16) 0.056(2) -0.0058(16)
O2T 0.105(3) 0.049(2) 0.094(3) -0.007(2) 0.075(3) -0.012(2)
O3T 0.075(2) 0.051(2) 0.062(2) 0.0045(18) 0.0299(19) 0.0105(17)
O4T 0.134(4) 0.062(2) 0.077(3) -0.013(2) 0.068(3) -0.040(3)
O5T 0.105(3) 0.060(2) 0.069(2) -0.008(2) 0.058(3) -0.012(2)
O6T 0.095(3) 0.094(3) 0.090(3) -0.032(3) 0.062(3) -0.005(3)
O7T 0.090(3) 0.070(3) 0.056(2) 0.015(2) 0.029(2) 0.018(2)
O8T 0.162(6) 0.119(4) 0.101(4) -0.046(4) 0.104(4) -0.079(4)
O9T 0.273(11) 0.115(5) 0.158(7) 0.072(5) 0.175(8) 0.082(6)
O10T 0.163(7) 0.145(6) 0.155(7) -0.039(5) 0.101(6) -0.104(6)
O11T 0.57(4) 0.36(3) 0.47(4) -0.20(3) 0.44(4) -0.29(3)

loop_
_atom_type_symbol
_atom_type_description
_atom_type_scat_dispersion_real
_atom_type_scat_dispersion_imag
_atom_type_scat_source
C C 0.0033 0.0016 'International Tables Vol C Tables 4.2.6.8 and 6.1.1.4'
H H 0.0000 0.0000 'International Tables Vol C Tables 4.2.6.8 and 6.1.1.4'
N N 0.0061 0.0033 'International Tables Vol C Tables 4.2.6.8 and 6.1.1.4'
O O 0.0106 0.0060 'International Tables Vol C Tables 4.2.6.8 and 6.1.1.4'
Ga Ga 0.2307 1.6083 'International Tables Vol C Tables 4.2.6.8 and 6.1.1.4'

loop_
_geom_angle_atom_site_label_1
_geom_angle_atom_site_label_2
_geom_angle_atom_site_label_3
_geom_angle
_geom_angle_site_symmetry_1
_geom_angle_site_symmetry_3
_geom_angle_publ_flag
O1A Ga1 O6H 96.35(14) . . ?
O1A Ga1 O3A 169.44(13) . . ?
O6H Ga1 O3A 93.79(12) . . ?
O1A Ga1 N1A 90.36(13) . . ?
O6H Ga1 N1A 169.36(13) . . ?
O3A Ga1 N1A 79.18(12) . . ?
O1A Ga1 N2H 91.84(14) . . ?
O6H Ga1 N2H 79.71(13) . . ?
O3A Ga1 N2H 92.86(13) . . ?
N1A Ga1 N2H 108.40(13) . . ?
O1A Ga1 O4A 89.24(15) . . ?
O6H Ga1 O4A 83.94(13) . . ?
O3A Ga1 O4A 88.92(14) . . ?
N1A Ga1 O4A 87.92(14) . . ?
N2H Ga1 O4A 163.63(13) . . ?
C1A O1A Ga1 127.7(3) . . ?
C7A O2A Ga2 114.7(2) . . ?
C8A O3A Ga1 112.8(2) . . ?
C14A O4A C16A 38.7(10) . . ?
C14A O4A Ga1 126.7(7) . . ?
C16A O4A Ga1 123.6(8) . . ?
C7A N1A N2A 113.2(3) . . ?
C7A N1A Ga1 129.7(3) . . ?
N2A N1A Ga1 113.7(2) . . ?
C8A N2A N1A 111.4(3) . . ?
C8A N2A Ga2 136.4(3) . . ?
N1A N2A Ga2 111.0(2) . . ?
O1A C1A C6A 116.4(4) . . ?
O1A C1A C2A 124.9(4) . . ?
C6A C1A C2A 118.6(4) . . ?
C3A C2A C1A 118.0(4) . . ?
C3A C2A C7A 117.7(4) . . ?
C1A C2A C7A 124.1(4) . . ?
C4A C3A C2A 122.5(5) . . ?
C3A C4A C5A 119.2(5) . . ?
C6A C5A C4A 120.6(4) . . ?
C5A C6A C1A 121.0(5) . . ?
O2A C7A N1A 121.2(3) . . ?
O2A C7A C2A 118.5(3) . . ?
N1A C7A C2A 120.2(4) . . ?
O3A C8A N2A 122.4(4) . . ?
O3A C8A C9A 118.3(3) . . ?
N2A C8A C9A 119.2(4) . . ?
C8A C9A C13A 111.9(5) . . ?
C8A C9A C10A 112.4(5) . . ?
C13A C9A C10A 106.0(6) . . ?
C11A C10A C9A 109.5(8) . . ?
C12A C11A C10A 102.3(9) . . ?
C13A C12A C11A 109.9(9) . . ?
C12A C13A C9A 103.7(8) . . ?
C15A C14A O4A 124(2) . . ?
O1B Ga2 O2A 96.44(14) . . ?
O1B Ga2 O3B 169.48(13) . . ?
O2A Ga2 O3B 93.22(13) . . ?
O1B Ga2 N1B 90.77(14) . . ?
O2A Ga2 N1B 169.34(14) . . ?
O3B Ga2 N1B 79.10(13) . . ?
O1B Ga2 N2A 91.77(15) . . ?
O2A Ga2 N2A 79.34(13) . . ?
O3B Ga2 N2A 94.09(14) . . ?
N1B Ga2 N2A 108.35(14) . . ?
O1B Ga2 O4B 89.5(2) . . ?
O2A Ga2 O4B 84.04(14) . . ?
O3B Ga2 O4B 87.39(18) . . ?
N1B Ga2 O4B 88.20(15) . . ?
N2A Ga2 O4B 163.37(14) . . ?
C1B O1B Ga2 127.8(3) . . ?
C7B O2B Ga3 114.3(3) . . ?
C8B O3B Ga2 113.2(3) . . ?
C24B O4B C14B 49.0(8) . . ?
C24B O4B Ga2 133.1(6) . . ?
C14B O4B Ga2 123.1(6) . . ?
C7B N1B N2B 113.4(3) . . ?
C7B N1B Ga2 129.3(3) . . ?
N2B N1B Ga2 113.9(2) . . ?
C8B N2B N1B 110.9(3) . . ?
C8B N2B Ga3 138.5(3) . . ?
N1B N2B Ga3 110.3(2) . . ?
O1B C1B C6B 117.4(5) . . ?
O1B C1B C2B 124.5(4) . . ?
C6B C1B C2B 118.1(5) . . ?
C3B C2B C1B 119.1(4) . . ?
C3B C2B C7B 117.1(4) . . ?
C1B C2B C7B 123.8(4) . . ?
C4B C3B C2B 121.3(6) . . ?
C3B C4B C5B 119.5(6) . . ?
C6B C5B C4B 120.0(5) . . ?
C5B C6B C1B 121.9(5) . . ?
O2B C7B N1B 121.6(4) . . ?
O2B C7B C2B 119.0(4) . . ?
N1B C7B C2B 119.3(4) . . ?
O3B C8B N2B 122.2(4) . . ?
O3B C8B C9B 119.8(5) . . ?
N2B C8B C9B 117.7(5) . . ?
O3B C8B C19B 119.2(12) . . ?
N2B C8B C19B 118.5(12) . . ?
C9B C8B C19B 8.1(12) . . ?
C8B C9B C10B 115.2(9) . . ?
C8B C9B C13B 112.4(10) . . ?
C10B C9B C13B 99.7(7) . . ?
C9B C10B C11B 104.6(8) . . ?
C12B C11B C10B 106.8(6) . . ?
C11B C12B C13B 104.9(7) . . ?
C9B C13B C12B 101.8(9) . . ?
C8B C19B C23B 111(2) . . ?
C8B C19B C20B 110(2) . . ?
C23B C19B C20B 102.5(14) . . ?
C22B C23B C19B 108.4(13) . . ?
O1C Ga3 O2B 99.06(16) . . ?
O1C Ga3 O3C 168.67(14) . . ?
O2B Ga3 O3C 91.47(15) . . ?
O1C Ga3 N1C 89.92(15) . . ?
O2B Ga3 N1C 168.21(14) . . ?
O3C Ga3 N1C 79.10(14) . . ?
O1C Ga3 N2B 91.02(14) . . ?
O2B Ga3 N2B 79.59(13) . . ?
O3C Ga3 N2B 94.99(14) . . ?
N1C Ga3 N2B 108.05(14) . . ?
O1C Ga3 O4C 88.98(17) . . ?
O2B Ga3 O4C 83.80(14) . . ?
O3C Ga3 O4C 88.03(17) . . ?
N1C Ga3 O4C 88.77(15) . . ?
N2B Ga3 O4C 163.18(15) . . ?
C1C O1C Ga3 128.9(3) . . ?
C7C O2C Ga4 115.6(3) . . ?
C8C O3C Ga3 112.9(3) . . ?
C24C O4C C14C 35.2(17) . . ?
C24C O4C Ga3 134.7(9) . . ?
C14C O4C Ga3 121.4(7) . . ?
C7C N1C N2C 113.9(4) . . ?
C7C N1C Ga3 130.0(3) . . ?
N2C N1C Ga3 113.4(2) . . ?
C8C N2C N1C 110.9(4) . . ?
C8C N2C Ga4 137.6(3) . . ?
N1C N2C Ga4 110.3(2) . . ?
O1C C1C C6C 117.0(5) . . ?
O1C C1C C2C 125.0(4) . . ?
C6C C1C C2C 118.0(5) . . ?
C3C C2C C1C 118.9(5) . . ?
C3C C2C C7C 116.9(5) . . ?
C1C C2C C7C 124.2(4) . . ?
C2C C3C C4C 121.6(6) . . ?
C5C C4C C3C 119.0(6) . . ?
C4C C5C C6C 120.1(6) . . ?
C5C C6C C1C 122.4(6) . . ?
O2C C7C N1C 120.4(4) . . ?
O2C C7C C2C 118.9(4) . . ?
N1C C7C C2C 120.7(4) . . ?
O3C C8C N2C 122.6(4) . . ?
O3C C8C C9C 118.8(4) . . ?
N2C C8C C9C 118.5(5) . . ?
C8C C9C C13C 110.0(6) . . ?
C8C C9C C10C 114.3(6) . . ?
C13C C9C C10C 111.6(7) . . ?
C11C C10C C9C 99.5(9) . . ?
C12C C11C C10C 109.0(9) . . ?
C13C C12C C11C 111.5(11) . . ?
C12C C13C C9C 99.3(8) . . ?
O1D Ga4 O2C 96.03(17) . . ?
O1D Ga4 O3D 168.24(17) . . ?
O2C Ga4 O3D 95.31(15) . . ?
O1D Ga4 N1D 89.78(17) . . ?
O2C Ga4 N1D 171.16(16) . . ?
O3D Ga4 N1D 78.59(16) . . ?
O1D Ga4 O4D 91.74(19) . . ?
O2C Ga4 O4D 82.13(18) . . ?
O3D Ga4 O4D 86.74(17) . . ?
N1D Ga4 O4D 91.06(19) . . ?
O1D Ga4 N2C 91.64(16) . . ?
O2C Ga4 N2C 79.51(14) . . ?
O3D Ga4 N2C 93.48(15) . . ?
N1D Ga4 N2C 107.05(16) . . ?
O4D Ga4 N2C 161.58(18) . . ?
C1D O1D Ga4 130.5(4) . . ?
C7D O2D Ga5 114.4(3) . . ?
C8D O3D Ga4 113.6(3) . . ?
C14D O4D Ga4 123.9(5) . . ?
C7D N1D N2D 114.8(4) . . ?
C7D N1D Ga4 131.1(4) . . ?
N2D N1D Ga4 113.6(3) . . ?
C8D N2D N1D 111.8(4) . . ?
C8D N2D Ga5 138.5(4) . . ?
N1D N2D Ga5 109.0(3) . . ?
O1D C1D C6D 117.9(5) . . ?
O1D C1D C2D 123.9(5) . . ?
C6D C1D C2D 118.2(5) . . ?
C3D C2D C1D 119.6(5) . . ?
C3D C2D C7D 115.8(6) . . ?
C1D C2D C7D 124.5(5) . . ?
C4D C3D C2D 120.6(7) . . ?
C5D C4D C3D 120.4(6) . . ?
C4D C5D C6D 118.8(6) . . ?
C1D C6D C5D 122.4(6) . . ?
O2D C7D N1D 122.0(5) . . ?
O2D C7D C2D 118.2(5) . . ?
N1D C7D C2D 119.7(5) . . ?
O3D C8D N2D 122.4(5) . . ?
O3D C8D C9D 118.5(4) . . ?
N2D C8D C9D 119.1(5) . . ?
C8D C9D C10D 113.8(5) . . ?
C8D C9D C13D 111.1(5) . . ?
C10D C9D C13D 104.7(6) . . ?
C11D C10D C9D 105.6(7) . . ?
C12D C11D C10D 107.0(7) . . ?
C11D C12D C13D 102.5(7) . . ?
C12D C13D C9D 103.4(7) . . ?
O4D C14D C15D 112.0(15) . . ?
O1E Ga5 O2D 96.48(17) . . ?
O1E Ga5 O3E 167.45(16) . . ?
O2D Ga5 O3E 95.61(16) . . ?
O1E Ga5 N1E 89.16(16) . . ?
O2D Ga5 N1E 169.85(17) . . ?
O3E Ga5 N1E 78.39(16) . . ?
O1E Ga5 N2D 90.78(17) . . ?
O2D Ga5 N2D 79.79(16) . . ?
O3E Ga5 N2D 94.65(16) . . ?
N1E Ga5 N2D 108.66(17) . . ?
O1E Ga5 O4E 90.41(19) . . ?
O2D Ga5 O4E 83.47(18) . . ?
O3E Ga5 O4E 87.65(18) . . ?
N1E Ga5 O4E 88.07(19) . . ?
N2D Ga5 O4E 163.24(19) . . ?
C1E O1E Ga5 127.3(3) . . ?
C7E O2E Ga6 115.0(3) . . ?
C8E O3E Ga5 113.6(3) . . ?
C14E O4E Ga5 127.6(6) . . ?
C7E N1E N2E 112.2(4) . . ?
C7E N1E Ga5 129.4(3) . . ?
N2E N1E Ga5 114.3(3) . . ?
C8E N2E N1E 110.7(5) . . ?
C8E N2E Ga6 136.8(4) . . ?
N1E N2E Ga6 111.2(3) . . ?
O1E C1E C2E 125.0(5) . . ?
O1E C1E C6E 115.0(5) . . ?
C2E C1E C6E 119.9(5) . . ?
C1E C2E C3E 119.5(5) . . ?
C1E C2E C7E 124.2(5) . . ?
C3E C2E C7E 116.2(5) . . ?
C4E C3E C2E 120.5(7) . . ?
C3E C4E C5E 119.4(7) . . ?
C6E C5E C4E 120.5(6) . . ?
C5E C6E C1E 119.8(6) . . ?
O2E C7E N1E 121.8(4) . . ?
O2E C7E C2E 117.6(4) . . ?
N1E C7E C2E 120.5(5) . . ?
O3E C8E N2E 122.6(5) . . ?
O3E C8E C9E 119.4(5) . . ?
N2E C8E C9E 117.8(5) . . ?
C8E C9E C10E 114.3(6) . . ?
C8E C9E C13E 108.7(6) . . ?
C10E C9E C13E 107.2(7) . . ?
C9E C10E C11E 98.8(9) . . ?
C12E C11E C10E 108.7(10) . . ?
C11E C12E C13E 109.2(10) . . ?
C12E C13E C9E 104.8(9) . . ?
O1F Ga6 O2E 97.02(17) . . ?
O1F Ga6 O3F 168.73(15) . . ?
O2E Ga6 O3F 94.06(16) . . ?
O1F Ga6 N1F 89.35(16) . . ?
O2E Ga6 N1F 167.89(17) . . ?
O3F Ga6 N1F 79.38(16) . . ?
O1F Ga6 N2E 90.41(17) . . ?
O2E Ga6 N2E 79.04(16) . . ?
O3F Ga6 N2E 93.71(17) . . ?
N1F Ga6 N2E 111.33(16) . . ?
O1F Ga6 O4F 89.82(18) . . ?
O2E Ga6 O4F 83.33(16) . . ?
O3F Ga6 O4F 89.43(18) . . ?
N1F Ga6 O4F 86.41(17) . . ?
N2E Ga6 O4F 162.26(15) . . ?
C1F O1F Ga6 128.9(3) . . ?
C7F O2F Ga7 113.4(3) . . ?
C8F O3F Ga6 112.3(3) . . ?
C14F O4F Ga6 128.3(5) . . ?
C7F N1F N2F 112.6(4) . . ?
C7F N1F Ga6 129.6(3) . . ?
N2F N1F Ga6 113.4(3) . . ?
C8F N2F N1F 110.7(4) . . ?
C8F N2F Ga7 138.1(3) . . ?
N1F N2F Ga7 110.2(3) . . ?
O1F C1F C6F 117.5(5) . . ?
O1F C1F C2F 125.2(5) . . ?
C6F C1F C2F 117.3(5) . . ?
C3F C2F C1F 120.9(5) . . ?
C3F C2F C7F 116.0(5) . . ?
C1F C2F C7F 123.1(5) . . ?
C2F C3F C4F 120.5(6) . . ?
C5F C4F C3F 119.2(6) . . ?
C4F C5F C6F 121.8(6) . . ?
C5F C6F C1F 120.4(6) . . ?
N1F C7F O2F 122.9(4) . . ?
N1F C7F C2F 120.0(4) . . ?
O2F C7F C2F 117.1(4) . . ?
O3F C8F N2F 123.8(5) . . ?
O3F C8F C9F 118.1(5) . . ?
N2F C8F C9F 118.1(5) . . ?
C8F C9F C13F 112.4(6) . . ?
C8F C9F C10F 111.4(6) . . ?
C13F C9F C10F 109.2(7) . . ?
C11F C10F C9F 104.1(12) . . ?
C10F C11F C12F 104.2(12) . . ?
C13F C12F C11F 106.3(15) . . ?
C12F C13F C9F 102.3(10) . . ?
C15F C14F O4F 118(3) . . ?
O1G Ga7 O2F 98.22(16) . . ?
O1G Ga7 O3G 168.70(14) . . ?
O2F Ga7 O3G 93.05(15) . . ?
O1G Ga7 N1G 89.71(15) . . ?
O2F Ga7 N1G 168.26(14) . . ?
O3G Ga7 N1G 79.03(14) . . ?
O1G Ga7 N2F 90.08(17) . . ?
O2F Ga7 N2F 79.55(15) . . ?
O3G Ga7 N2F 92.75(16) . . ?
N1G Ga7 N2F 109.23(16) . . ?
O1G Ga7 O4G 90.70(18) . . ?
O2F Ga7 O4G 83.83(15) . . ?
O3G Ga7 O4G 89.72(17) . . ?
N1G Ga7 O4G 87.45(16) . . ?
N2F Ga7 O4G 163.30(16) . . ?
C1G O1G Ga7 128.8(3) . . ?
C7G O2G Ga8 114.7(3) . . ?
C8G O3G Ga7 113.1(3) . . ?
C14G O4G Ga7 127.5(5) . . ?
C7G N1G N2G 113.6(4) . . ?
C7G N1G Ga7 130.8(3) . . ?
N2G N1G Ga7 113.2(2) . . ?
C8G N2G N1G 110.9(4) . . ?
C8G N2G Ga8 138.4(3) . . ?
N1G N2G Ga8 110.1(2) . . ?
O1G C1G C6G 117.0(5) . . ?
O1G C1G C2G 126.2(4) . . ?
C6G C1G C2G 116.8(4) . . ?
C3G C2G C1G 119.9(4) . . ?
C3G C2G C7G 117.0(4) . . ?
C1G C2G C7G 123.1(4) . . ?
C4G C3G C2G 121.4(5) . . ?
C3G C4G C5G 119.4(5) . . ?
C6G C5G C4G 121.1(5) . . ?
C5G C6G C1G 121.4(5) . . ?
O2G C7G N1G 121.8(4) . . ?
O2G C7G C2G 118.5(4) . . ?
N1G C7G C2G 119.7(4) . . ?
O3G C8G N2G 123.3(4) . . ?
O3G C8G C9G 118.5(4) . . ?
N2G C8G C9G 118.1(4) . . ?
C10G C9G C8G 118.0(7) . . ?
C10G C9G C13G 101.6(8) . . ?
C8G C9G C13G 105.0(7) . . ?
C9G C10G C11G 103.5(10) . . ?
C12G C11G C10G 113.4(9) . . ?
C11G C12G C13G 98.8(10) . . ?
C12G C13G C9G 105.2(13) . . ?
O5H Ga8 O2G 96.64(14) . . ?
O5H Ga8 O7H 168.71(14) . . ?
O2G Ga8 O7H 93.82(13) . . ?
O5H Ga8 N1H 89.91(14) . . ?
O2G Ga8 N1H 170.19(13) . . ?
O7H Ga8 N1H 79.18(13) . . ?
O5H Ga8 N2G 91.76(15) . . ?
O2G Ga8 N2G 79.48(13) . . ?
O7H Ga8 N2G 94.30(14) . . ?
N1H Ga8 N2G 107.70(14) . . ?
O5H Ga8 O8H 89.21(15) . . ?
O2G Ga8 O8H 84.38(13) . . ?
O7H Ga8 O8H 87.61(14) . . ?
N1H Ga8 O8H 88.43(14) . . ?
N2G Ga8 O8H 163.84(14) . . ?
C1H O5H Ga8 128.0(3) . . ?
C7H O6H Ga1 115.1(2) . . ?
C8H O7H Ga8 113.6(3) . . ?
C14H O8H Ga8 122.7(3) . . ?
C7H N1H N2H 113.0(3) . . ?
C7H N1H Ga8 131.4(3) . . ?
N2H N1H Ga8 113.8(2) . . ?
C8H N2H N1H 111.1(3) . . ?
C8H N2H Ga1 137.7(3) . . ?
N1H N2H Ga1 110.3(2) . . ?
O5H C1H C2H 126.6(4) . . ?
O5H C1H C6H 115.7(5) . . ?
C2H C1H C6H 117.7(5) . . ?
C3H C2H C1H 121.1(4) . . ?
C3H C2H C7H 115.5(4) . . ?
C1H C2H C7H 123.3(4) . . ?
C4H C3H C2H 119.7(6) . . ?
C5H C4H C3H 119.8(6) . . ?
C6H C5H C4H 120.6(5) . . ?
C5H C6H C1H 121.0(6) . . ?
O6H C7H N1H 121.8(4) . . ?
O6H C7H C2H 118.4(4) . . ?
N1H C7H C2H 119.7(4) . . ?
O7H C8H N2H 122.0(4) . . ?
O7H C8H C9H 118.7(4) . . ?
N2H C8H C9H 119.1(4) . . ?
C8H C9H C13H 113.5(5) . . ?
C8H C9H C10H 110.6(5) . . ?
C13H C9H C10H 106.2(6) . . ?
C11H C10H C9H 107.6(9) . . ?
C12H C11H C10H 100.9(8) . . ?
C11H C12H C13H 115.4(7) . . ?
C9H C13H C12H 98.9(8) . . ?
O1I Ga9 O2P 96.58(16) . . ?
O1I Ga9 O3I 168.46(16) . . ?
O2P Ga9 O3I 94.95(14) . . ?
O1I Ga9 N1I 89.99(17) . . ?
O2P Ga9 N1I 168.07(14) . . ?
O3I Ga9 N1I 78.58(14) . . ?
O1I Ga9 O4I 91.18(18) . . ?
O2P Ga9 O4I 82.76(16) . . ?
O3I Ga9 O4I 89.82(17) . . ?
N1I Ga9 O4I 87.18(17) . . ?
O1I Ga9 N2P 89.18(18) . . ?
O2P Ga9 N2P 78.83(14) . . ?
O3I Ga9 N2P 93.51(16) . . ?
N1I Ga9 N2P 111.31(15) . . ?
O4I Ga9 N2P 161.51(16) . . ?
C1I O1I Ga9 128.5(4) . . ?
C7I O2I Ga10 115.5(3) . . ?
C8I O3I Ga9 113.5(3) . . ?
C14I O4I C24I 79.9(13) . . ?
C14I O4I Ga9 122.2(5) . . ?
C24I O4I Ga9 123.0(11) . . ?
C7I N1I N2I 113.7(4) . . ?
C7I N1I Ga9 129.9(3) . . ?
N2I N1I Ga9 113.7(3) . . ?
C8I N2I N1I 111.4(4) . . ?
C8I N2I Ga10 137.8(3) . . ?
N1I N2I Ga10 110.5(3) . . ?
O1I C1I C6I 116.4(6) . . ?
O1I C1I C2I 124.4(4) . . ?
C6I C1I C2I 119.2(6) . . ?
C3I C2I C1I 119.1(5) . . ?
C3I C2I C7I 116.9(6) . . ?
C1I C2I C7I 123.9(5) . . ?
C4I C3I C2I 122.2(8) . . ?
C5I C4I C3I 118.7(7) . . ?
C4I C5I C6I 122.3(6) . . ?
C1I C6I C5I 118.4(7) . . ?
O2I C7I N1I 120.8(4) . . ?
O2I C7I C2I 118.3(5) . . ?
N1I C7I C2I 120.9(5) . . ?
O3I C8I N2I 122.6(4) . . ?
O3I C8I C9I 118.5(4) . . ?
N2I C8I C9I 119.0(4) . . ?
C10I C9I C13I 105.4(5) . . ?
C10I C9I C8I 115.4(5) . . ?
C13I C9I C8I 110.7(5) . . ?
C9I C10I C11I 105.8(5) . . ?
C12I C11I C10I 102.1(6) . . ?
C11I C12I C13I 101.4(6) . . ?
C9I C13I C12I 100.9(6) . . ?
O1J Ga10 O2I 96.67(17) . . ?
O1J Ga10 N1J 89.87(15) . . ?
O2I Ga10 N1J 169.53(15) . . ?
O1J Ga10 O3J 168.77(15) . . ?
O2I Ga10 O3J 94.00(16) . . ?
N1J Ga10 O3J 79.07(14) . . ?
O1J Ga10 N2I 93.63(17) . . ?
O2I Ga10 N2I 78.99(16) . . ?
N1J Ga10 N2I 108.83(15) . . ?
O3J Ga10 N2I 91.83(16) . . ?
O1J Ga10 O4J 90.61(18) . . ?
O2I Ga10 O4J 82.90(16) . . ?
N1J Ga10 O4J 88.89(15) . . ?
O3J Ga10 O4J 87.23(17) . . ?
N2I Ga10 O4J 161.76(15) . . ?
C1J O1J Ga10 128.7(3) . . ?
C7J O2J Ga11 115.1(3) . . ?
C8J O3J Ga10 113.8(3) . . ?
C14J O4J Ga10 122.7(4) . . ?
C7J N1J N2J 113.0(4) . . ?
C7J N1J Ga10 130.4(3) . . ?
N2J N1J Ga10 114.1(3) . . ?
C8J N2J N1J 110.5(4) . . ?
C8J N2J Ga11 137.4(3) . . ?
N1J N2J Ga11 110.7(3) . . ?
O1J C1J C6J 117.9(5) . . ?
O1J C1J C2J 124.7(5) . . ?
C6J C1J C2J 117.4(5) . . ?
C3J C2J C1J 119.0(5) . . ?
C3J C2J C7J 117.7(5) . . ?
C1J C2J C7J 123.3(4) . . ?
C4J C3J C2J 121.6(6) . . ?
C5J C4J C3J 119.2(5) . . ?
C4J C5J C6J 120.4(5) . . ?
C5J C6J C1J 122.3(5) . . ?
O2J C7J N1J 121.3(4) . . ?
O2J C7J C2J 117.8(4) . . ?
N1J C7J C2J 120.8(4) . . ?
O3J C8J N2J 122.4(5) . . ?
O3J C8J C19J 117.7(6) . . ?
N2J C8J C19J 115.5(6) . . ?
O3J C8J C9J 119.4(5) . . ?
N2J C8J C9J 117.3(5) . . ?
C19J C8J C9J 30.4(5) . . ?
C10J C9J C8J 106.3(8) . . ?
C10J C9J C13J 106.7(8) . . ?
C8J C9J C13J 114.3(7) . . ?
C11J C10J C9J 105.2(9) . . ?
C12J C11J C10J 108.4(9) . . ?
C13J C12J C11J 107.5(8) . . ?
C12J C13J C9J 107.3(9) . . ?
C8J C19J C23J 113.9(11) . . ?
C8J C19J C20J 103.4(9) . . ?
C23J C19J C20J 106.7(11) . . ?
C19J C23J C22J 100.9(12) . . ?
O1K Ga11 O2J 97.43(17) . . ?
O1K Ga11 O3K 168.80(16) . . ?
O2J Ga11 O3K 93.37(13) . . ?
O1K Ga11 N1K 89.14(17) . . ?
O2J Ga11 N1K 169.31(14) . . ?
O3K Ga11 N1K 79.74(14) . . ?
O1K Ga11 N2J 90.22(18) . . ?
O2J Ga11 N2J 79.80(15) . . ?
O3K Ga11 N2J 94.60(17) . . ?
N1K Ga11 N2J 108.72(16) . . ?
O1K Ga11 O4K 89.99(17) . . ?
O2J Ga11 O4K 83.50(14) . . ?
O3K Ga11 O4K 88.30(16) . . ?
N1K Ga11 O4K 88.09(15) . . ?
N2J Ga11 O4K 163.19(16) . . ?
C1K O1K Ga11 126.6(4) . . ?
C7K O2K Ga12 115.3(3) . . ?
C8K O3K Ga11 112.7(3) . . ?
C14K O4K C24K 63.9(12) . . ?
C14K O4K Ga11 122.8(4) . . ?
C24K O4K Ga11 121.8(11) . . ?
C7K N1K N2K 111.8(4) . . ?
C7K N1K Ga11 130.8(4) . . ?
N2K N1K Ga11 113.5(2) . . ?
C8K N2K N1K 111.1(4) . . ?
C8K N2K Ga12 136.7(3) . . ?
N1K N2K Ga12 111.3(2) . . ?
O1K C1K C2K 128.0(5) . . ?
O1K C1K C6K 114.9(6) . . ?
C2K C1K C6K 117.0(6) . . ?
C1K C2K C3K 121.9(5) . . ?
C1K C2K C7K 122.3(5) . . ?
C3K C2K C7K 115.8(6) . . ?
C4K C3K C2K 120.4(7) . . ?
C5K C4K C3K 118.8(6) . . ?
C4K C5K C6K 122.2(7) . . ?
C5K C6K C1K 119.6(8) . . ?
O2K C7K N1K 121.8(4) . . ?
O2K C7K C2K 117.8(4) . . ?
N1K C7K C2K 120.4(5) . . ?
O3K C8K N2K 122.3(4) . . ?
O3K C8K C9K 118.8(4) . . ?
N2K C8K C9K 118.7(4) . . ?
C8K C9K C10K 115.2(4) . . ?
C8K C9K C13K 109.8(4) . . ?
C10K C9K C13K 101.0(4) . . ?
C9K C10K C11K 103.5(5) . . ?
C12K C11K C10K 107.3(4) . . ?
C11K C12K C13K 105.8(5) . . ?
C12K C13K C9K 100.4(5) . . ?
O1L Ga12 O2K 97.66(18) . . ?
O1L Ga12 O3L 169.22(19) . . ?
O2K Ga12 O3L 92.83(15) . . ?
O1L Ga12 N1L 90.0(2) . . ?
O2K Ga12 N1L 168.99(16) . . ?
O3L Ga12 N1L 79.27(17) . . ?
O1L Ga12 N2K 91.62(16) . . ?
O2K Ga12 N2K 79.16(15) . . ?
O3L Ga12 N2K 92.79(16) . . ?
N1L Ga12 N2K 108.64(15) . . ?
O1L Ga12 O4L 89.07(18) . . ?
O2K Ga12 O4L 85.12(18) . . ?
O3L Ga12 O4L 89.35(17) . . ?
N1L Ga12 O4L 87.12(18) . . ?
N2K Ga12 O4L 164.22(18) . . ?
C1L O1L Ga12 129.3(5) . . ?
C7L O2L Ga13 116.3(4) . . ?
C8L O3L Ga12 113.3(3) . . ?
C24L O4L C14L 62.3(15) . . ?
C24L O4L Ga12 121.7(13) . . ?
C14L O4L Ga12 126.1(9) . . ?
C7L N1L N2L 114.2(5) . . ?
C7L N1L Ga12 129.8(5) . . ?
N2L N1L Ga12 114.5(3) . . ?
C8L N2L N1L 111.1(5) . . ?
C8L N2L Ga13 138.3(4) . . ?
N1L N2L Ga13 110.4(3) . . ?
O1L C1L C6L 116.8(7) . . ?
O1L C1L C2L 123.7(6) . . ?
C6L C1L C2L 119.4(7) . . ?
C1L C2L C3L 116.9(7) . . ?
C1L C2L C7L 125.1(6) . . ?
C3L C2L C7L 118.0(8) . . ?
C4L C3L C2L 122.1(11) . . ?
C3L C4L C5L 118.5(10) . . ?
C6L C5L C4L 122.4(10) . . ?
C5L C6L C1L 120.5(10) . . ?
O2L C7L N1L 118.7(6) . . ?
O2L C7L C2L 120.3(6) . . ?
N1L C7L C2L 121.0(7) . . ?
O3L C8L N2L 121.7(5) . . ?
O3L C8L C9L 118.9(5) . . ?
N2L C8L C9L 119.4(5) . . ?
C8L C9L C10L 112.4(7) . . ?
C8L C9L C13L 113.1(8) . . ?
C10L C9L C13L 105.1(8) . . ?
C11L C10L C9L 107.0(10) . . ?
C12L C11L C10L 108.4(11) . . ?
C11L C12L C13L 102.2(9) . . ?
C9L C13L C12L 103.3(10) . . ?
O4L C24L C25L 122(4) . . ?
O2L Ga13 O1M 94.4(3) . . ?
O2L Ga13 N1M 169.6(2) . . ?
O1M Ga13 N1M 90.1(2) . . ?
O2L Ga13 O3M 95.8(2) . . ?
O1M Ga13 O3M 169.7(3) . . ?
N1M Ga13 O3M 79.56(19) . . ?
O2L Ga13 N2L 80.0(2) . . ?
O1M Ga13 N2L 91.7(2) . . ?
N1M Ga13 N2L 109.3(2) . . ?
O3M Ga13 N2L 91.80(18) . . ?
O2L Ga13 O4M 81.4(3) . . ?
O1M Ga13 O4M 92.2(3) . . ?
N1M Ga13 O4M 89.1(3) . . ?
O3M Ga13 O4M 87.6(2) . . ?
N2L Ga13 O4M 161.2(3) . . ?
C1M O1M Ga13 128.7(5) . . ?
C7M O2M Ga14 114.9(5) . . ?
C8M O3M Ga13 111.9(4) . . ?
C14M O4M Ga13 121.2(8) . . ?
C7M N1M N2M 114.0(6) . . ?
C7M N1M Ga13 130.7(5) . . ?
N2M N1M Ga13 112.9(4) . . ?
C8M N2M N1M 113.0(5) . . ?
C8M N2M Ga14 135.8(4) . . ?
N1M N2M Ga14 110.1(4) . . ?
O1M C1M C2M 124.5(6) . . ?
O1M C1M C6M 115.7(8) . . ?
C2M C1M C6M 119.8(9) . . ?
C1M C2M C3M 119.6(7) . . ?
C1M C2M C7M 124.9(8) . . ?
C3M C2M C7M 115.5(8) . . ?
C2M C3M C4M 119.7(11) . . ?
C3M C4M C5M 118.4(11) . . ?
C6M C5M C4M 121.7(8) . . ?
C5M C6M C1M 120.7(10) . . ?
O2M C7M N1M 122.5(6) . . ?
O2M C7M C2M 118.2(7) . . ?
N1M C7M C2M 119.3(7) . . ?
O3M C8M N2M 122.2(5) . . ?
O3M C8M C9M 117.3(6) . . ?
N2M C8M C9M 120.5(6) . . ?
C8M C9M C10M 111.2(6) . . ?
C8M C9M C13M 114.2(5) . . ?
C10M C9M C13M 104.7(5) . . ?
C9M C10M C11M 102.7(6) . . ?
C10M C11M C12M 102.9(5) . . ?
C13M C12M C11M 103.8(5) . . ?
C12M C13M C9M 107.7(5) . . ?
O4M C14M C15M 97.9(13) . . ?
O1N Ga14 O2M 97.8(3) . . ?
O1N Ga14 O3N 168.4(2) . . ?
O2M Ga14 O3N 93.8(2) . . ?
O1N Ga14 N1N 89.5(2) . . ?
O2M Ga14 N1N 167.9(3) . . ?
O3N Ga14 N1N 78.9(2) . . ?
O1N Ga14 N2M 89.7(3) . . ?
O2M Ga14 N2M 78.4(2) . . ?
O3N Ga14 N2M 94.1(2) . . ?
N1N Ga14 N2M 111.4(2) . . ?
O1N Ga14 O4N 91.7(4) . . ?
O2M Ga14 O4N 83.0(3) . . ?
O3N Ga14 O4N 88.2(3) . . ?
N1N Ga14 O4N 87.1(2) . . ?
N2M Ga14 O4N 161.4(2) . . ?
C1N O1N Ga14 128.4(6) . . ?
C7N O2N Ga15 116.1(4) . . ?
C8N O3N Ga14 114.9(4) . . ?
C14N O4N C24N 69(2) . . ?
C14N O4N Ga14 131.4(14) . . ?
C24N O4N Ga14 116.6(15) . . ?
C7N N1N N2N 114.8(5) . . ?
C7N N1N Ga14 130.0(5) . . ?
N2N N1N Ga14 112.4(3) . . ?
C8N N2N N1N 113.4(5) . . ?
C8N N2N Ga15 137.2(5) . . ?
N1N N2N Ga15 108.7(3) . . ?
O1N C1N C6N 116.6(8) . . ?
O1N C1N C2N 123.6(8) . . ?
C6N C1N C2N 119.8(7) . . ?
C3N C2N C1N 115.5(8) . . ?
C3N C2N C7N 118.7(7) . . ?
C1N C2N C7N 125.7(7) . . ?
C4N C3N C2N 124.9(8) . . ?
C3N C4N C5N 117.9(8) . . ?
C6N C5N C4N 118.3(10) . . ?
C5N C6N C1N 123.5(10) . . ?
O2N C7N N1N 120.5(7) . . ?
O2N C7N C2N 119.4(6) . . ?
N1N C7N C2N 120.1(6) . . ?
O3N C8N N2N 120.2(7) . . ?
O3N C8N C9N 120.8(6) . . ?
N2N C8N C9N 118.9(6) . . ?
C8N C9N C10N 112.2(6) . . ?
C8N C9N C13N 111.3(8) . . ?
C10N C9N C13N 104.4(7) . . ?
C9N C10N C11N 105.2(9) . . ?
C12N C11N C10N 104.8(9) . . ?
C11N C12N C13N 104.7(13) . . ?
C12N C13N C9N 100.3(10) . . ?
O1O Ga15 O2N 98.5(2) . . ?
O1O Ga15 O3O 168.8(2) . . ?
O2N Ga15 O3O 92.10(17) . . ?
O1O Ga15 N1O 89.5(2) . . ?
O2N Ga15 N1O 170.51(15) . . ?
O3O Ga15 N1O 79.65(16) . . ?
O1O Ga15 N2N 91.3(2) . . ?
O2N Ga15 N2N 79.43(19) . . ?
O3O Ga15 N2N 94.15(18) . . ?
N1O Ga15 N2N 105.64(18) . . ?
O1O Ga15 O4O 88.88(19) . . ?
O2N Ga15 O4O 86.03(19) . . ?
O3O Ga15 O4O 88.26(18) . . ?
N1O Ga15 O4O 89.03(19) . . ?
N2N Ga15 O4O 165.3(2) . . ?
C1O O1O Ga15 127.4(4) . . ?
C7O O2O Ga16 115.0(3) . . ?
C8O O3O Ga15 113.0(3) . . ?
C14O O4O Ga15 125.5(5) . . ?
C7O N1O N2O 112.5(5) . . ?
C7O N1O Ga15 132.2(4) . . ?
N2O N1O Ga15 112.9(3) . . ?
C8O N2O N1O 110.9(4) . . ?
C8O N2O Ga16 137.8(3) . . ?
N1O N2O Ga16 110.0(3) . . ?
O1O C1O C6O 114.3(8) . . ?
O1O C1O C2O 126.2(5) . . ?
C6O C1O C2O 119.4(8) . . ?
C3O C2O C1O 119.0(6) . . ?
C3O C2O C7O 117.7(8) . . ?
C1O C2O C7O 123.2(6) . . ?
C2O C3O C4O 121.6(11) . . ?
C5O C4O C3O 119.9(11) . . ?
C4O C5O C6O 120.6(8) . . ?
C1O C6O C5O 119.1(10) . . ?
O2O C7O N1O 122.8(5) . . ?
O2O C7O C2O 117.8(5) . . ?
N1O C7O C2O 119.3(6) . . ?
O3O C8O N2O 123.0(4) . . ?
O3O C8O C9O 119.2(5) . . ?
N2O C8O C9O 117.6(5) . . ?
O3O C8O C19O 122.7(11) . . ?
N2O C8O C19O 112.2(11) . . ?
C9O C8O C19O 20.6(8) . . ?
C8O C9O C10O 113.2(5) . . ?
C8O C9O C13O 112.8(6) . . ?
C10O C9O C13O 99.6(5) . . ?
C11O C10O C9O 100.7(5) . . ?
C12O C11O C10O 109.2(6) . . ?
C11O C12O C13O 104.3(6) . . ?
C12O C13O C9O 103.9(7) . . ?
C8O C19O C23O 113(2) . . ?
C8O C19O C20O 106.3(17) . . ?
C23O C19O C20O 104.0(15) . . ?
C19O C23O C22O 108.7(16) . . ?
O4O C14O C15O 121.1(14) . . ?
O1P Ga16 O2O 96.63(17) . . ?
O1P Ga16 N1P 90.11(16) . . ?
O2O Ga16 N1P 169.74(18) . . ?
O1P Ga16 O3P 169.01(17) . . ?
O2O Ga16 O3P 93.96(16) . . ?
N1P Ga16 O3P 79.01(15) . . ?
O1P Ga16 N2O 89.88(18) . . ?
O2O Ga16 N2O 79.37(17) . . ?
N1P Ga16 N2O 108.47(15) . . ?
O3P Ga16 N2O 94.97(17) . . ?
O1P Ga16 O4P 89.34(19) . . ?
O2O Ga16 O4P 83.27(19) . . ?
N1P Ga16 O4P 89.10(18) . . ?
O3P Ga16 O4P 88.98(19) . . ?
N2O Ga16 O4P 162.41(17) . . ?
C1P O1P Ga16 128.7(4) . . ?
C7P O2P Ga9 116.0(3) . . ?
C8P O3P Ga16 113.6(3) . . ?
C16P O4P C14P 63.9(14) . . ?
C16P O4P Ga16 123.3(8) . . ?
C14P O4P Ga16 125.8(8) . . ?
C7P N1P N2P 111.4(4) . . ?
C7P N1P Ga16 131.0(3) . . ?
N2P N1P Ga16 114.6(3) . . ?
C8P N2P N1P 110.4(4) . . ?
C8P N2P Ga9 137.4(4) . . ?
N1P N2P Ga9 111.4(2) . . ?
O1P C1P C2P 125.0(4) . . ?
O1P C1P C6P 118.0(6) . . ?
C2P C1P C6P 116.9(5) . . ?
C1P C2P C3P 119.1(4) . . ?
C1P C2P C7P 124.7(4) . . ?
C3P C2P C7P 116.1(5) . . ?
C4P C3P C2P 121.7(6) . . ?
C3P C4P C5P 120.2(5) . . ?
C4P C5P C6P 119.6(5) . . ?
C5P C6P C1P 122.4(7) . . ?
O2P C7P N1P 122.0(4) . . ?
O2P C7P C2P 119.5(4) . . ?
N1P C7P C2P 118.5(5) . . ?
O3P C8P N2P 121.9(4) . . ?
O3P C8P C9P 120.1(4) . . ?
N2P C8P C9P 117.6(5) . . ?
C8P C9P C10P 115.8(7) . . ?
C8P C9P C13P 104.5(6) . . ?
C10P C9P C13P 96.6(6) . . ?
C9P C10P C11P 102.4(7) . . ?
C12P C11P C10P 110.0(7) . . ?
C13P C12P C11P 103.4(8) . . ?
C12P C13P C9P 104.0(8) . . ?
C15P C14P O4P 117(3) . . ?
O1S C1S C2S 108.7(7) . . ?
C41S C31S O21S 126.9(18) . . ?
O3S C5S C6S 100.2(14) . . ?
C8S C7S O4S 114.3(13) . . ?
C10S C9S O5S 101(2) . . ?
C13S C12S O7S 137(3) . . ?

loop_
_geom_bond_atom_site_label_1
_geom_bond_atom_site_label_2
_geom_bond_distance
_geom_bond_site_symmetry_2
_geom_bond_publ_flag
Ga1 O1A 1.921(3) . ?
Ga1 O6H 1.935(3) . ?
Ga1 O3A 1.968(3) . ?
Ga1 N1A 1.985(3) . ?
Ga1 N2H 2.061(3) . ?
Ga1 O4A 2.082(3) . ?
O1A C1A 1.336(5) . ?
O2A C7A 1.286(5) . ?
O2A Ga2 1.954(3) . ?
O3A C8A 1.290(5) . ?
O4A C14A 1.409(12) . ?
O4A C16A 1.517(18) . ?
N1A C7A 1.330(5) . ?
N1A N2A 1.397(4) . ?
N2A C8A 1.307(5) . ?
N2A Ga2 2.051(3) . ?
C1A C6A 1.408(6) . ?
C1A C2A 1.426(6) . ?
C2A C3A 1.402(6) . ?
C2A C7A 1.462(5) . ?
C3A C4A 1.370(7) . ?
C4A C5A 1.389(9) . ?
C5A C6A 1.380(8) . ?
C8A C9A 1.494(6) . ?
C9A C13A 1.543(9) . ?
C9A C10A 1.559(9) . ?
C10A C11A 1.545(12) . ?
C11A C12A 1.537(16) . ?
C12A C13A 1.525(13) . ?
C14A C15A 1.36(4) . ?
Ga2 O1B 1.911(4) . ?
Ga2 O3B 1.973(3) . ?
Ga2 N1B 1.986(3) . ?
Ga2 O4B 2.087(4) . ?
O1B C1B 1.336(6) . ?
O2B C7B 1.301(5) . ?
O2B Ga3 1.932(3) . ?
O3B C8B 1.288(5) . ?
O4B C24B 1.326(11) . ?
O4B C14B 1.376(10) . ?
N1B C7B 1.306(5) . ?
N1B N2B 1.404(5) . ?
N2B C8B 1.323(5) . ?
N2B Ga3 2.051(3) . ?
C1B C6B 1.400(7) . ?
C1B C2B 1.414(7) . ?
C2B C3B 1.413(7) . ?
C2B C7B 1.474(6) . ?
C3B C4B 1.363(8) . ?
C4B C5B 1.403(10) . ?
C5B C6B 1.369(9) . ?
C8B C9B 1.445(15) . ?
C8B C19B 1.54(3) . ?
C9B C10B 1.545(12) . ?
C9B C13B 1.559(13) . ?
C10B C11B 1.569(11) . ?
C11B C12B 1.490(13) . ?
C12B C13B 1.566(11) . ?
C19B C23B 1.558(18) . ?
C19B C20B 1.583(18) . ?
C22B C23B 1.557(17) . ?
Ga3 O1C 1.916(3) . ?
Ga3 O3C 1.967(3) . ?
Ga3 N1C 1.987(4) . ?
Ga3 O4C 2.082(3) . ?
O1C C1C 1.342(6) . ?
O2C C7C 1.292(6) . ?
O2C Ga4 1.942(4) . ?
O3C C8C 1.278(6) . ?
O4C C24C 1.42(2) . ?
O4C C14C 1.461(16) . ?
N1C C7C 1.328(5) . ?
N1C N2C 1.407(5) . ?
N2C C8C 1.311(6) . ?
N2C Ga4 2.060(4) . ?
C1C C6C 1.393(7) . ?
C1C C2C 1.403(8) . ?
C2C C3C 1.389(7) . ?
C2C C7C 1.453(7) . ?
C3C C4C 1.401(9) . ?
C4C C5C 1.362(11) . ?
C5C C6C 1.371(8) . ?
C8C C9C 1.500(7) . ?
C9C C13C 1.564(10) . ?
C9C C10C 1.564(12) . ?
C10C C11C 1.558(13) . ?
C11C C12C 1.524(15) . ?
C12C C13C 1.507(12) . ?
Ga4 O1D 1.898(4) . ?
Ga4 O3D 1.985(4) . ?
Ga4 N1D 2.002(4) . ?
Ga4 O4D 2.057(4) . ?
O1D C1D 1.339(7) . ?
O2D C7D 1.272(7) . ?
O2D Ga5 1.951(4) . ?
O3D C8D 1.286(6) . ?
O4D C14D 1.433(8) . ?
N1D C7D 1.303(7) . ?
N1D N2D 1.408(6) . ?
N2D C8D 1.304(7) . ?
N2D Ga5 2.063(4) . ?
C1D C6D 1.395(8) . ?
C1D C2D 1.410(9) . ?
C2D C3D 1.403(8) . ?
C2D C7D 1.485(8) . ?
C3D C4D 1.395(10) . ?
C4D C5D 1.384(11) . ?
C5D C6D 1.396(9) . ?
C8D C9D 1.493(8) . ?
C9D C10D 1.553(9) . ?
C9D C13D 1.553(9) . ?
C10D C11D 1.535(11) . ?
C11D C12D 1.518(13) . ?
C12D C13D 1.532(11) . ?
C14D C15D 1.60(4) . ?
Ga5 O1E 1.921(4) . ?
Ga5 O3E 1.976(3) . ?
Ga5 N1E 2.003(5) . ?
Ga5 O4E 2.084(4) . ?
O1E C1E 1.364(7) . ?
O2E C7E 1.293(7) . ?
O2E Ga6 1.941(4) . ?
O3E C8E 1.291(7) . ?
O4E C14E 1.428(10) . ?
N1E C7E 1.323(7) . ?
N1E N2E 1.404(5) . ?
N2E C8E 1.309(7) . ?
N2E Ga6 2.057(5) . ?
C1E C2E 1.378(8) . ?
C1E C6E 1.429(7) . ?
C2E C3E 1.401(8) . ?
C2E C7E 1.475(7) . ?
C3E C4E 1.387(9) . ?
C4E C5E 1.410(12) . ?
C5E C6E 1.357(10) . ?
C8E C9E 1.491(8) . ?
C9E C10E 1.559(11) . ?
C9E C13E 1.566(11) . ?
C10E C11E 1.573(14) . ?
C11E C12E 1.463(16) . ?
C12E C13E 1.493(14) . ?
Ga6 O1F 1.921(4) . ?
Ga6 O3F 1.979(4) . ?
Ga6 N1F 1.989(4) . ?
Ga6 O4F 2.112(4) . ?
O1F C1F 1.321(7) . ?
O2F C7F 1.296(6) . ?
O2F Ga7 1.949(3) . ?
O3F C8F 1.287(6) . ?
O4F C14F 1.395(9) . ?
N1F C7F 1.293(6) . ?
N1F N2F 1.420(5) . ?
N2F C8F 1.302(7) . ?
N2F Ga7 2.043(4) . ?
C1F C6F 1.400(8) . ?
C1F C2F 1.400(7) . ?
C2F C3F 1.383(8) . ?
C2F C7F 1.501(6) . ?
C3F C4F 1.391(8) . ?
C4F C5F 1.340(10) . ?
C5F C6F 1.394(9) . ?
C8F C9F 1.513(7) . ?
C9F C13F 1.532(10) . ?
C9F C10F 1.556(10) . ?
C10F C11F 1.512(17) . ?
C11F C12F 1.560(19) . ?
C12F C13F 1.471(14) . ?
C14F C15F 1.18(4) . ?
Ga7 O1G 1.928(4) . ?
Ga7 O3G 1.979(3) . ?
Ga7 N1G 2.006(4) . ?
Ga7 O4G 2.050(4) . ?
O1G C1G 1.325(6) . ?
O2G C7G 1.277(6) . ?
O2G Ga8 1.946(3) . ?
O3G C8G 1.272(6) . ?
O4G C14G 1.365(9) . ?
N1G C7G 1.311(6) . ?
N1G N2G 1.409(5) . ?
N2G C8G 1.321(5) . ?
N2G Ga8 2.051(4) . ?
C1G C6G 1.419(7) . ?
C1G C2G 1.421(7) . ?
C2G C3G 1.397(6) . ?
C2G C7G 1.491(6) . ?
C3G C4G 1.372(7) . ?
C4G C5G 1.378(9) . ?
C5G C6G 1.368(8) . ?
C8G C9G 1.493(7) . ?
C9G C10G 1.490(12) . ?
C9G C13G 1.653(15) . ?
C10G C11G 1.574(14) . ?
C11G C12G 1.510(16) . ?
C12G C13G 1.523(15) . ?
C22G C23G 1.539(15) . ?
Ga8 O5H 1.924(3) . ?
Ga8 O7H 1.968(3) . ?
Ga8 N1H 1.978(3) . ?
Ga8 O8H 2.097(3) . ?
O5H C1H 1.334(6) . ?
O6H C7H 1.288(5) . ?
O7H C8H 1.284(5) . ?
O8H C14H 1.452(8) . ?
N1H C7H 1.323(5) . ?
N1H N2H 1.412(4) . ?
N2H C8H 1.315(5) . ?
C1H C2H 1.398(7) . ?
C1H C6H 1.421(7) . ?
C2H C3H 1.396(7) . ?
C2H C7H 1.476(6) . ?
C3H C4H 1.396(8) . ?
C4H C5H 1.391(12) . ?
C5H C6H 1.369(10) . ?
C8H C9H 1.494(6) . ?
C9H C13H 1.552(9) . ?
C9H C10H 1.557(11) . ?
C10H C11H 1.511(10) . ?
C11H C12H 1.500(14) . ?
C12H C13H 1.580(12) . ?
Ga9 O1I 1.927(4) . ?
Ga9 O2P 1.938(3) . ?
Ga9 O3I 1.973(3) . ?
Ga9 N1I 1.996(4) . ?
Ga9 O4I 2.054(4) . ?
Ga9 N2P 2.063(4) . ?
O1I C1I 1.349(8) . ?
O2I C7I 1.279(7) . ?
O2I Ga10 1.941(4) . ?
O3I C8I 1.279(6) . ?
O4I C14I 1.476(10) . ?
O4I C24I 1.510(19) . ?
N1I C7I 1.315(7) . ?
N1I N2I 1.398(5) . ?
N2I C8I 1.305(6) . ?
N2I Ga10 2.049(4) . ?
C1I C6I 1.403(7) . ?
C1I C2I 1.434(9) . ?
C2I C3I 1.410(9) . ?
C2I C7I 1.461(7) . ?
C3I C4I 1.383(8) . ?
C4I C5I 1.367(13) . ?
C5I C6I 1.446(11) . ?
C8I C9I 1.527(6) . ?
C9I C10I 1.499(10) . ?
C9I C13I 1.527(9) . ?
C10I C11I 1.615(9) . ?
C11I C12I 1.513(11) . ?
C12I C13I 1.555(8) . ?
Ga10 O1J 1.906(4) . ?
Ga10 N1J 1.976(4) . ?
Ga10 O3J 1.982(3) . ?
Ga10 O4J 2.083(4) . ?
O1J C1J 1.342(6) . ?
O2J C7J 1.301(6) . ?
O2J Ga11 1.931(3) . ?
O3J C8J 1.264(6) . ?
O4J C14J 1.488(7) . ?
N1J C7J 1.319(6) . ?
N1J N2J 1.417(5) . ?
N2J C8J 1.330(6) . ?
N2J Ga11 2.052(4) . ?
C1J C6J 1.405(8) . ?
C1J C2J 1.425(7) . ?
C2J C3J 1.407(7) . ?
C2J C7J 1.455(7) . ?
C3J C4J 1.390(8) . ?
C4J C5J 1.375(9) . ?
C5J C6J 1.379(8) . ?
C8J C19J 1.521(13) . ?
C8J C9J 1.551(10) . ?
C9J C10J 1.526(13) . ?
C9J C13J 1.568(11) . ?
C10J C11J 1.524(12) . ?
C11J C12J 1.518(15) . ?
C12J C13J 1.500(14) . ?
C19J C23J 1.547(15) . ?
C19J C20J 1.584(15) . ?
C22J C23J 1.552(17) . ?
Ga11 O1K 1.917(4) . ?
Ga11 O3K 1.954(3) . ?
Ga11 N1K 1.991(4) . ?
Ga11 O4K 2.069(4) . ?
O1K C1K 1.364(7) . ?
O2K C7K 1.273(7) . ?
O2K Ga12 1.929(4) . ?
O3K C8K 1.296(6) . ?
O4K C14K 1.464(9) . ?
O4K C24K 1.53(3) . ?
N1K C7K 1.334(6) . ?
N1K N2K 1.395(6) . ?
N2K C8K 1.325(5) . ?
N2K Ga12 2.047(4) . ?
C1K C2K 1.386(9) . ?
C1K C6K 1.415(9) . ?
C2K C3K 1.399(7) . ?
C2K C7K 1.454(7) . ?
C3K C4K 1.379(9) . ?
C4K C5K 1.356(14) . ?
C5K C6K 1.405(12) . ?
C8K C9K 1.481(7) . ?
C9K C10K 1.504(7) . ?
C9K C13K 1.603(8) . ?
C10K C11K 1.554(7) . ?
C11K C12K 1.509(9) . ?
C12K C13K 1.537(8) . ?
Ga12 O1L 1.926(4) . ?
Ga12 O3L 1.973(4) . ?
Ga12 N1L 1.979(5) . ?
Ga12 O4L 2.068(4) . ?
O1L C1L 1.325(8) . ?
O2L C7L 1.314(9) . ?
O2L Ga13 1.901(6) . ?
O3L C8L 1.297(7) . ?
O4L C24L 1.41(3) . ?
O4L C14L 1.430(15) . ?
N1L C7L 1.319(7) . ?
N1L N2L 1.401(7) . ?
N2L C8L 1.325(7) . ?
N2L Ga13 2.032(5) . ?
C1L C6L 1.409(10) . ?
C1L C2L 1.415(11) . ?
C2L C3L 1.433(10) . ?
C2L C7L 1.441(10) . ?
C3L C4L 1.364(16) . ?
C4L C5L 1.383(19) . ?
C5L C6L 1.344(14) . ?
C8L C9L 1.479(9) . ?
C9L C10L 1.527(13) . ?
C9L C13L 1.527(13) . ?
C10L C11L 1.489(14) . ?
C11L C12L 1.487(16) . ?
C12L C13L 1.568(12) . ?
C24L C25L 1.56(2) . ?
Ga13 O1M 1.920(5) . ?
Ga13 N1M 1.988(7) . ?
Ga13 O3M 2.000(4) . ?
Ga13 O4M 2.098(6) . ?
O1M C1M 1.336(12) . ?
O2M C7M 1.268(10) . ?
O2M Ga14 1.954(5) . ?
O3M C8M 1.291(8) . ?
O4M C14M 1.476(15) . ?
N1M C7M 1.284(11) . ?
N1M N2M 1.397(6) . ?
N2M C8M 1.310(9) . ?
N2M Ga14 2.068(6) . ?
C1M C2M 1.389(12) . ?
C1M C6M 1.419(9) . ?
C2M C3M 1.408(14) . ?
C2M C7M 1.487(8) . ?
C3M C4M 1.409(12) . ?
C4M C5M 1.423(19) . ?
C5M C6M 1.319(17) . ?
C8M C9M 1.516(8) . ?
C9M C10M 1.527(9) . ?
C9M C13M 1.564(9) . ?
C10M C11M 1.528(8) . ?
C11M C12M 1.563(9) . ?
C12M C13M 1.493(8) . ?
C14M C15M 1.56(2) . ?
Ga14 O1N 1.939(7) . ?
Ga14 O3N 1.974(5) . ?
Ga14 N1N 1.996(5) . ?
Ga14 O4N 2.080(7) . ?
O1N C1N 1.359(10) . ?
O2N C7N 1.274(8) . ?
O2N Ga15 1.939(5) . ?
O3N C8N 1.286(7) . ?
O4N C14N 1.42(3) . ?
O4N C24N 1.46(2) . ?
N1N C7N 1.319(8) . ?
N1N N2N 1.416(8) . ?
N2N C8N 1.305(8) . ?
N2N Ga15 2.074(4) . ?
C1N C6N 1.401(14) . ?
C1N C2N 1.416(11) . ?
C2N C3N 1.412(10) . ?
C2N C7N 1.442(10) . ?
C3N C4N 1.377(12) . ?
C4N C5N 1.431(14) . ?
C5N C6N 1.363(13) . ?
C8N C9N 1.458(11) . ?
C9N C10N 1.535(12) . ?
C9N C13N 1.577(11) . ?
C10N C11N 1.565(12) . ?
C11N C12N 1.501(15) . ?
C12N C13N 1.505(15) . ?
Ga15 O1O 1.934(4) . ?
Ga15 O3O 1.975(3) . ?
Ga15 N1O 1.988(5) . ?
Ga15 O4O 2.083(4) . ?
O1O C1O 1.347(9) . ?
O2O C7O 1.257(8) . ?
O2O Ga16 1.947(4) . ?
O3O C8O 1.270(7) . ?
O4O C14O 1.404(10) . ?
N1O C7O 1.315(7) . ?
N1O N2O 1.423(5) . ?
N2O C8O 1.320(7) . ?
N2O Ga16 2.051(4) . ?
C1O C6O 1.412(9) . ?
C1O C2O 1.416(11) . ?
C2O C3O 1.373(11) . ?
C2O C7O 1.483(8) . ?
C3O C4O 1.402(12) . ?
C4O C5O 1.35(2) . ?
C5O C6O 1.418(16) . ?
C8O C9O 1.507(8) . ?
C8O C19O 1.52(3) . ?
C9O C10O 1.555(8) . ?
C9O C13O 1.573(10) . ?
C10O C11O 1.538(9) . ?
C11O C12O 1.502(12) . ?
C12O C13O 1.537(10) . ?
C19O C23O 1.543(18) . ?
C19O C20O 1.580(17) . ?
C22O C23O 1.557(19) . ?
C14O C15O 1.46(3) . ?
Ga16 O1P 1.912(3) . ?
Ga16 N1P 1.966(4) . ?
Ga16 O3P 1.975(3) . ?
Ga16 O4P 2.095(4) . ?
O1P C1P 1.337(6) . ?
O2P C7P 1.270(7) . ?
O3P C8P 1.276(7) . ?
O4P C16P 1.437(15) . ?
O4P C14P 1.505(18) . ?
N1P C7P 1.342(5) . ?
N1P N2P 1.410(6) . ?
N2P C8P 1.330(6) . ?
C1P C2P 1.402(8) . ?
C1P C6P 1.403(7) . ?
C2P C3P 1.408(7) . ?
C2P C7P 1.474(7) . ?
C3P C4P 1.352(8) . ?
C4P C5P 1.364(11) . ?
C5P C6P 1.376(9) . ?
C8P C9P 1.486(8) . ?
C9P C10P 1.515(9) . ?
C9P C13P 1.701(12) . ?
C10P C11P 1.548(11) . ?
C11P C12P 1.525(13) . ?
C12P C13P 1.511(12) . ?
C22P C23P 1.515(18) . ?
C14P C15P 1.475(19) . ?
O1S C1S 1.421(8) . ?
C1S C2S 1.608(16) . ?
O21S C31S 1.413(16) . ?
C31S C41S 1.30(3) . ?
O3S C5S 1.417(8) . ?
C5S C6S 1.72(4) . ?
O4S C7S 1.440(10) . ?
C7S C8S 1.29(2) . ?
O5S C9S 1.455(9) . ?
C9S C10S 1.18(5) . ?
O6S C11S 1.42(3) . ?
O61S C21S 1.50(3) . ?
O7S C12S 1.471(18) . ?
C12S C13S 1.374(18) . ?
O1T C1T 1.426(8) . ?
O2T C2T 1.462(13) . ?
O3T C3T 1.362(9) . ?
O4T C4T 1.381(12) . ?
O5T C5T 1.351(11) . ?
O6T C6T 1.448(11) . ?
O7T C7T 1.470(10) . ?
O8T C8T 1.565(15) . ?
O9T C9T 1.43(2) . ?
O10T C10T 1.45(3) . ?
O11T C11T 1.613(19) . ?
